data_1575401
loop_
_publ_author_name
'Slavensky, Hannah H.'
'Parmar, Vijay S.'
'Leiszner, Sofie S.'
'Thiel, Andreas M.'
'Lassen, Helene'
'Calder, Stuart'
'Kibalin, Iurii'
'Iversen, Bo B.'

_publ_section_title
;
 Experimental determination of the magnetic anisotropy in five-coordinated
 Co(ii) field-induced single molecule magnets.
;
_journal_issue 36
_journal_name_full 'Chemical science'
_journal_page_first 16610
_journal_page_last 16624
_journal_paper_doi 10.1039/d5sc03103f
_journal_volume 16
_journal_year 2025
_chemical_formula_moiety 'C15 H10 Br2 Cl Co N3'
_chemical_formula_sum 'C15 H10 Br2 Cl Co N3'
_chemical_formula_weight 486.46
_space_group_crystal_system monoclinic
_space_group_IT_number 14
_space_group_name_Hall '-P 2ybc'
_space_group_name_H-M_alt 'P 1 21/c 1'
_audit_creation_date '11 Nov 2020 14:03:44'
_audit_creation_method 'WinGX-routine Sortav'
_audit_update_record
;
2025-05-14 deposited with the CCDC.	2025-08-12 downloaded from the CCDC.
;
_cell_angle_alpha 90
_cell_angle_beta 102.0900(10)
_cell_angle_gamma 90
_cell_formula_units_Z 4
_cell_length_a 10.8633(3)
_cell_length_b 8.3930(3)
_cell_length_c 17.7573(5)
_cell_measurement_reflns_used 28390
_cell_measurement_temperature 20
_cell_measurement_theta_max 19.4748
_cell_measurement_theta_min 1.42567
_cell_volume 1583.12(8)
_computing_molecular_graphics 'Volkov et al, (2006)'
_computing_publication_material 'Volkov et al, (2006)'
_computing_structure_refinement 'Volkov et al, (2006)'
_diffrn_ambient_temperature 20
_diffrn_measured_fraction_theta_full 1.000
_diffrn_measured_fraction_theta_max 0.985
_diffrn_measurement_device_type 'Bruker APEX-II CCD'
_diffrn_measurement_method '\f and \w scans'
_diffrn_radiation_type synchrotron
_diffrn_radiation_wavelength 0.2488
_diffrn_reflns_av_R_equivalents 0.0414
_diffrn_reflns_Laue_measured_fraction_full 1.000
_diffrn_reflns_Laue_measured_fraction_max 0.985
_diffrn_reflns_limit_h_max 29
_diffrn_reflns_limit_h_min -29
_diffrn_reflns_limit_k_max 22
_diffrn_reflns_limit_k_min -22
_diffrn_reflns_limit_l_max 48
_diffrn_reflns_limit_l_min -47
_diffrn_reflns_number 458136
_diffrn_reflns_point_group_measured_fraction_full 1.000
_diffrn_reflns_point_group_measured_fraction_max 0.985
_diffrn_reflns_theta_full 19.028
_diffrn_reflns_theta_max 19.738
_diffrn_reflns_theta_min 0.710
_diffrn_source synchrotron
_exptl_absorpt_coefficient_mu 0.370
_exptl_absorpt_correction_T_max 0.9542
_exptl_absorpt_correction_T_min 0.8460
_exptl_absorpt_correction_type multi-scan
_exptl_absorpt_process_details SADABS-2016/2
_exptl_crystal_colour green
_exptl_crystal_density_diffrn 2.041
_exptl_crystal_description block
_exptl_crystal_F_000 940
_exptl_crystal_size_max 0.145
_exptl_crystal_size_mid 0.125
_exptl_crystal_size_min 0.070
_refine_diff_density_max 0.37
_refine_diff_density_min -0.38
_refine_ls_extinction_coef 0.313
_refine_ls_extinction_expression
;
Becker, P.J. & Coppens, P. (1974) Acta Cryst., A30, 129-153.
;
_refine_ls_extinction_method 'Becker-Coppens type 1 Lorentzian isotropic'
_refine_ls_goodness_of_fit_ref 0.8639
_refine_ls_hydrogen_treatment constr
_refine_ls_matrix_type full
_refine_ls_number_parameters 756
_refine_ls_number_reflns 28390
_refine_ls_number_restraints 0
_refine_ls_R_factor_all 0.0140
_refine_ls_R_factor_gt 0.0095
_refine_ls_R_Fsqd_factor 0.0135
_refine_ls_shift/su_max 0
_refine_ls_structure_factor_coef Fsqd
_refine_ls_weighting_details
;
calc w2 = 1/[s^2^(Fo^2^)]
;
_refine_ls_weighting_scheme calc
_refine_ls_wR_factor_ref 0.0141
_reflns_number_gt 29237
_reflns_number_total 33624
_reflns_threshold_expression 'I > 3\s(I)'
_cod_data_source_file d5sc03103f2.cif
_cod_data_source_block COBR2L2
_cod_depositor_comments 'Adding full bibliography for 1575400--1575401.cif.'
_cod_database_code 1575401
_diffrn_reflns_number_extinctions 309
_diffrn_reflns_number_rejects 719
_diffrn_reflns_rejects_percent 0.157
_diffrn_reflns_number_accepted 457108

loop_
_space_group_symop_id
_space_group_symop_operation_xyz
1 +X,+Y,+Z
2 -X,1/2+Y,1/2-Z
3 -X,-Y,-Z
4 +X,1/2-Y,1/2+Z

loop_
_atom_local_axes_atom_label
_atom_local_axes_atom0
_atom_local_axes_ax1
_atom_local_axes_atom1
_atom_local_axes_atom2
_atom_local_axes_ax2
BR(1) CO(1) Z BR(1) N(2) Y
BR(2) CO(1) Z BR(2) H(1) Y
CO(1) BR(1) Z CO(1) N(1) X
CL(1) C(8) Z CL(1) C(9) Y
N(1) CO(1) Z N(1) C(5) Y
N(2) CO(1) Z N(2) C(10) Y
N(3) C(15) Z N(3) C(11) Y
C(1) H(1) X C(1) N(1) Y
C(2) H(2) Z C(2) C(3) Y
C(3) H(3) Z C(3) C(2) Y
C(4) H(4) Z C(4) C(5) Y
C(5) N(1) Z C(5) C(4) Y
C(6) N(2) Z C(6) C(7) Y
C(7) H(7) Z C(7) C(8) Y
C(8) CL(1) Z C(8) C(9) Y
C(9) H(9) Z C(9) C(10) Y
C(10) N(2) Z C(10) C(9) Y
C(11) N(3) Z C(11) C(12) Y
C(12) H(12) Z C(12) C(11) Y
C(13) H(13) Z C(13) C(14) Y
C(14) H(14) Z C(14) C(13) Y
C(15) H(15) Z C(15) N(3) Y
H(1) C(1) Z H(1) N(1) Y
H(2) C(2) Z H(2) C(3) Y
H(3) C(3) Z H(3) C(2) Y
H(4) C(4) Z H(4) C(5) Y
H(7) C(7) Z H(7) C(8) Y
H(9) C(9) Z H(9) C(10) Y
H(12) C(12) Z H(12) C(11) Y
H(13) C(13) Z H(13) C(14) Y
H(14) C(14) Z H(14) C(13) Y
H(15) C(15) Z H(15) N(3) Y

loop_
_atom_rho_multipole_atom_label
_atom_rho_multipole_coeff_Pv
_atom_rho_multipole_coeff_P00
_atom_rho_multipole_coeff_P11
_atom_rho_multipole_coeff_P1-1
_atom_rho_multipole_coeff_P10
_atom_rho_multipole_coeff_P20
_atom_rho_multipole_coeff_P21
_atom_rho_multipole_coeff_P2-1
_atom_rho_multipole_coeff_P22
_atom_rho_multipole_coeff_P2-2
_atom_rho_multipole_coeff_P30
_atom_rho_multipole_coeff_P31
_atom_rho_multipole_coeff_P3-1
_atom_rho_multipole_coeff_P32
_atom_rho_multipole_coeff_P3-2
_atom_rho_multipole_coeff_P33
_atom_rho_multipole_coeff_P3-3
_atom_rho_multipole_coeff_P40
_atom_rho_multipole_coeff_P41
_atom_rho_multipole_coeff_P4-1
_atom_rho_multipole_coeff_P42
_atom_rho_multipole_coeff_P4-2
_atom_rho_multipole_coeff_P43
_atom_rho_multipole_coeff_P4-3
_atom_rho_multipole_coeff_P44
_atom_rho_multipole_coeff_P4-4
_atom_rho_multipole_kappa
_atom_rho_multipole_kappa_prime0
_atom_rho_multipole_kappa_prime1
_atom_rho_multipole_kappa_prime2
_atom_rho_multipole_kappa_prime3
_atom_rho_multipole_kappa_prime4
_atom_rho_multipole_radial_slater_n0
_atom_rho_multipole_radial_slater_zeta0
_atom_rho_multipole_radial_slater_n1
_atom_rho_multipole_radial_slater_zeta1
_atom_rho_multipole_radial_slater_n2
_atom_rho_multipole_radial_slater_zeta2
_atom_rho_multipole_radial_slater_n3
_atom_rho_multipole_radial_slater_zeta3
_atom_rho_multipole_radial_slater_n4
_atom_rho_multipole_radial_slater_zeta4
BR(1) 7.07(6) 0 0.057(13) 0.022(11) -0.008(12) 0.047(12) 0.092(14) 0.002(12) 0.139(13) -0.020(12) 0.049(9) -0.001(9) 0.006(9) -0.008(9) 0.016(9) -0.010(8) 0.003(8) 0.066(11) 0.064(9) 0.022(9) -0.031(10) 0.068(10) 0.070(10) -0.040(10) 0.064(9) 0.034(9) 1.019(3) 1.27(3) 1.269453 1.269453 1.269453 1.269453 6 4.6496285714286 6 4.6496285714286 6 4.6496285714286 6 4.6496285714286 6 4.6496285714286
BR(2) 7.07(5) 0 0.042(19) -0.057(19) 0.030(18) -0.19(2) 0.138(17) 0.100(18) -0.075(17) 0.056(19) 0.053(15) -0.012(14) -0.019(14) -0.002(15) -0.016(14) -0.001(14) 0.018(14) 0.041(16) -0.029(14) -0.113(14) 0.042(13) -0.087(15) -0.036(15) 0.087(14) 0.115(14) 0.027(13) 1.014029 1 1 1 1 1 6 4.6496285714286 6 4.6496285714286 6 4.6496285714286 6 4.6496285714286 6 4.6496285714286
CO(1) 7.46(3) 0 -0.031(6) 0.026(6) 0.024(6) 0.068(7) 0.048(7) 0.053(7) 0.094(7) 0.026(7) -0.008(5) 0.006(5) 0.014(4) -0.007(4) -0.003(4) 0.003(4) 0.001(4) -0.098(6) 0.010(5) -0.180(5) -0.086(6) 0.043(5) 0.203(5) 0.172(5) -0.012(5) 0.082(5) 0.9791(19) 1 1 1 1 1 4 8.146 4 8.146 4 8.146 4 8.146 4 8.146
CL(1) 7.27(6) 0 -0.042(17) -0.016(17) -0.063(16) -0.263(17) -0.021(15) 0.039(16) -0.001(16) -0.017(17) 0.140(13) 0.001(12) 0.012(13) -0.002(13) 0.011(13) -0.027(13) 0.015(13) 0.072(13) 0.006(12) 0.005(12) 0.017(12) 0.065(13) 0.023(13) -0.024(13) 0.050(13) -0.029(13) 1.000(3) 1 1 1 1 1 4 3.9938571428571 4 3.9938571428571 4 3.9938571428571 4 3.9938571428571 4 3.9938571428571
N(1) 5.24(4) 0 -0.013(10) -0.014(10) 0.092(10) 0.109(9) -0.024(9) -0.017(8) -0.060(9) 0.008(9) 0.089(11) -0.000(10) -0.028(10) 0.080(10) -0.014(10) -0.020(10) -0.010(10) -0.018(13) -0.014(12) 0.027(12) -0.048(12) -0.013(12) -0.018(12) 0.024(12) 0.017(11) -0.007(11) 0.982(2) 1 1 1 1 1 2 3.81056 2 3.81056 2 3.81056 3 3.81056 4 3.81056
N(2) 5.21(4) 0 0.007(9) -0.003(9) 0.117(10) 0.079(9) -0.037(8) 0.019(8) -0.074(9) -0.016(9) 0.088(10) 0.017(9) 0.003(9) 0.094(10) 0.017(10) -0.025(9) -0.006(9) -0.016(13) 0.013(11) -0.005(11) -0.035(12) 0.022(13) 0.026(12) 0.010(12) 0.019(12) -0.012(12) 0.982(2) 1 1 1 1 1 2 3.81056 2 3.81056 2 3.81056 3 3.81056 4 3.81056
N(3) 5.31(4) 0 0.003(10) -0.084(10) -0.041(10) 0.057(9) -0.020(9) 0.056(9) -0.095(8) -0.008(8) 0.124(11) 0.001(10) 0.008(10) 0.079(10) 0.011(10) -0.009(9) -0.028(9) -0.006(14) -0.005(13) 0.018(12) -0.016(13) -0.019(13) -0.006(12) 0.017(12) 0.014(11) -0.022(11) 0.982(2) 1 1 1 1 1 2 3.81056 2 3.81056 2 3.81056 3 3.81056 4 3.81056
C(1) 4.05(5) 0 -0.039(17) 0.005(15) -0.016(14) -0.185(13) 0.025(12) 0.004(12) 0.003(13) 0.030(12) -0.007(15) -0.012(15) -0.001(15) -0.009(15) 0.032(15) 0.307(15) 0.016(15) 0.06(2) 0.038(18) 0.022(18) -0.030(19) 0.003(19) -0.002(18) -0.022(18) -0.013(19) 0.054(18) 0.9878(14) 1 1 1 1 1 2 3.1303 2 3.1303 2 3.1303 3 3.1303 4 3.1303
C(2) 4.24(4) 0 -0.010(10) -0.001(12) 0.026(13) 0.086(10) -0.002(9) 0.007(9) -0.157(10) -0.018(9) 0.268(13) -0.004(10) 0.005(12) 0.151(12) -0.006(11) -0.010(11) 0.028(11) 0.039(16) -0.012(13) -0.036(15) -0.009(14) 0.001(14) -0.001(14) -0.019(14) 0.041(14) -0.020(13) 0.9878(14) 1 1 1 1 1 2 3.1303 2 3.1303 2 3.1303 3 3.1303 4 3.1303
C(3) 4.17(4) 0 -0.007(11) -0.003(12) 0.003(13) 0.103(10) -0.004(9) 0.002(10) -0.157(10) 0.018(9) 0.267(13) -0.001(11) -0.023(12) 0.165(12) 0.010(11) 0.020(11) 0.008(11) 0.012(16) -0.000(13) 0.000(15) -0.031(14) 0.039(14) -0.003(14) -0.007(15) 0.046(14) -0.011(14) 0.9878(14) 1 1 1 1 1 2 3.1303 2 3.1303 2 3.1303 3 3.1303 4 3.1303
C(4) 4.24(4) 0 -0.015(10) 0.012(11) 0.029(13) 0.076(10) -0.009(8) -0.005(9) -0.142(9) -0.001(9) 0.269(12) -0.006(10) 0.001(11) 0.135(11) -0.007(11) 0.026(11) -0.007(11) 0.024(16) -0.020(13) 0.031(14) -0.001(14) -0.011(14) 0.034(14) -0.016(14) -0.001(13) 0.002(13) 0.9878(14) 1 1 1 1 1 2 3.1303 2 3.1303 2 3.1303 3 3.1303 4 3.1303
C(5) 4.07(3) 0 0.015(10) 0.052(11) -0.007(11) 0.068(9) -0.004(8) -0.031(9) -0.147(9) 0.009(9) 0.215(12) 0.009(10) 0.020(11) 0.168(11) 0.009(11) 0.005(10) 0.011(10) 0.040(15) -0.014(13) -0.002(15) -0.003(14) 0.009(14) 0.024(13) 0.001(13) 0.056(13) -0.005(12) 0.9878(14) 1 1 1 1 1 2 3.1303 2 3.1303 2 3.1303 3 3.1303 4 3.1303
C(6) 4.13(3) 0 0.007(10) 0.028(11) 0.002(11) 0.075(9) -0.006(8) 0.004(9) -0.146(9) -0.003(9) 0.264(12) 0.008(11) 0.031(11) 0.181(11) -0.021(11) 0.004(10) 0.012(10) 0.027(15) 0.009(13) -0.012(14) 0.011(14) -0.021(15) -0.035(13) -0.004(13) 0.050(12) -0.015(12) 0.9878(14) 1 1 1 1 1 2 3.1303 2 3.1303 2 3.1303 3 3.1303 4 3.1303
C(7) 4.23(5) 0 0.008(15) 0.001(15) 0.049(17) 0.125(14) 0.004(12) -0.007(12) -0.112(12) 0.022(12) 0.240(17) -0.027(15) 0.023(15) 0.131(15) -0.026(15) -0.012(14) 0.010(15) 0.04(2) -0.027(18) -0.012(19) -0.018(19) 0.038(19) -0.021(18) 0.019(19) 0.003(17) -0.020(17) 0.9878(14) 1 1 1 1 1 2 3.1303 2 3.1303 2 3.1303 3 3.1303 4 3.1303
C(8) 4.17(4) 0 -0.012(15) -0.033(16) -0.070(15) -0.047(13) -0.002(12) -0.019(13) -0.169(13) 0.029(13) 0.258(16) -0.025(14) -0.002(16) 0.130(16) -0.007(15) 0.015(15) 0.002(16) 0.02(2) 0.025(18) 0.02(2) -0.02(2) -0.030(19) -0.008(19) -0.01(2) 0.065(19) 0.014(18) 0.9878(14) 1 1 1 1 1 2 3.1303 2 3.1303 2 3.1303 3 3.1303 4 3.1303
C(9) 4.27(5) 0 -0.014(15) -0.020(16) 0.018(17) 0.072(13) 0.001(12) -0.004(12) -0.151(13) 0.009(12) 0.231(17) 0.007(14) -0.023(15) 0.109(15) 0.002(15) -0.010(15) 0.031(15) 0.02(2) -0.025(17) 0.031(19) -0.056(19) -0.038(18) -0.020(18) -0.038(19) 0.024(18) -0.014(17) 0.9878(14) 1 1 1 1 1 2 3.1303 2 3.1303 2 3.1303 3 3.1303 4 3.1303
C(10) 4.1259 0 0.007 0.0282 0.0019 0.0749 -0.0055 0.0043 -0.1464 -0.0025 0.2641 0.0083 0.0308 0.181 -0.0208 0.0038 0.0124 0.0271 0.0091 -0.012 0.0107 -0.0213 -0.0346 -0.004 0.0503 -0.0151 0.9878(14) 1 1 1 1 1 2 3.1303 2 3.1303 2 3.1303 3 3.1303 4 3.1303
C(11) 4.0663 0 0.0146 0.0517 -0.0067 0.0681 -0.0038 -0.0313 -0.147 0.0091 0.2149 0.009 0.0203 0.1679 0.009 0.0047 0.0105 0.0395 -0.0142 -0.0021 -0.0025 0.0089 0.0241 0.0012 0.0564 -0.0049 0.9878(14) 1 1 1 1 1 2 3.1303 2 3.1303 2 3.1303 3 3.1303 4 3.1303
C(12) 4.2425 0 -0.0151 0.0118 0.0293 0.0764 -0.0088 -0.0053 -0.142 -0.0005 0.2689 -0.0063 0.0006 0.1346 -0.0066 0.0264 -0.0066 0.0241 -0.0204 0.0311 -0.0005 -0.0105 0.0335 -0.0158 -0.0013 0.0018 0.9878(14) 1 1 1 1 1 2 3.1303 2 3.1303 2 3.1303 3 3.1303 4 3.1303
C(13) 4.1681 0 -0.0074 -0.003 0.0033 0.1025 -0.004 0.0018 -0.1574 0.0182 0.2668 -0.0008 -0.0233 0.1654 0.0095 0.0199 0.0081 0.0123 -0.0002 0 -0.0312 0.0387 -0.0031 -0.0071 0.0464 -0.0114 0.9878(14) 1 1 1 1 1 2 3.1303 2 3.1303 2 3.1303 3 3.1303 4 3.1303
C(14) 4.2409 0 -0.0104 -0.0007 0.026 0.0864 -0.0021 0.0065 -0.1569 -0.0183 0.2679 -0.0042 0.005 0.1512 -0.0057 -0.01 0.0283 0.0389 -0.0115 -0.0363 -0.0087 0.0007 -0.0011 -0.0191 0.0405 -0.02 0.9878(14) 1 1 1 1 1 2 3.1303 2 3.1303 2 3.1303 3 3.1303 4 3.1303
C(15) 4.20(5) 0 -0.005(14) -0.039(15) 0.016(17) 0.132(14) -0.028(11) 0.006(12) -0.172(12) -0.041(12) 0.269(17) -0.019(14) 0.040(15) 0.153(15) 0.004(15) 0.017(15) -0.043(15) 0.06(2) 0.014(17) 0.020(19) -0.043(19) -0.020(19) 0.008(19) 0.050(19) 0.018(18) 0.011(18) 0.9878(14) 1 1 1 1 1 2 3.1303 2 3.1303 2 3.1303 3 3.1303 4 3.1303
H(1) 0.78(2) 0 0 0 0.170(18) 0.04(3) 0 0 0 0 0 0 0 0 0 0 0 0 0 0 0 0 0 0 0 0 1.2 1.2 1.2 1.2 1.2 1.2 0 1.9154 1 1.9154 2 1.9154 3 1.9154 4 1.9154
H(2) 0.772(17) 0 0 0 0.111(13) 0.003(18) 0 0 0 0 0 0 0 0 0 0 0 0 0 0 0 0 0 0 0 0 1.2 1.2 1.2 1.2 1.2 1.2 0 1.9154 1 1.9154 2 1.9154 3 1.9154 4 1.9154
H(3) 0.791(17) 0 0 0 0.096(14) 0.033(19) 0 0 0 0 0 0 0 0 0 0 0 0 0 0 0 0 0 0 0 0 1.2 1.2 1.2 1.2 1.2 1.2 0 1.9154 1 1.9154 2 1.9154 3 1.9154 4 1.9154
H(4) 0.773(17) 0 0 0 0.108(13) 0.000(19) 0 0 0 0 0 0 0 0 0 0 0 0 0 0 0 0 0 0 0 0 1.2 1.2 1.2 1.2 1.2 1.2 0 1.9154 1 1.9154 2 1.9154 3 1.9154 4 1.9154
H(7) 0.77(2) 0 0 0 0.114(18) -0.01(3) 0 0 0 0 0 0 0 0 0 0 0 0 0 0 0 0 0 0 0 0 1.2 1.2 1.2 1.2 1.2 1.2 0 1.9154 1 1.9154 2 1.9154 3 1.9154 4 1.9154
H(9) 0.79(2) 0 0 0 0.165(18) 0.00(2) 0 0 0 0 0 0 0 0 0 0 0 0 0 0 0 0 0 0 0 0 1.2 1.2 1.2 1.2 1.2 1.2 0 1.9154 1 1.9154 2 1.9154 3 1.9154 4 1.9154
H(12) 0.7726 0 0 0 0.1081 0 0 0 0 0 0 0 0 0 0 0 0 0 0 0 0 0 0 0 0 0 1.2 1.2 1.2 1.2 1.2 1.2 0 1.9154 1 1.9154 2 1.9154 3 1.9154 4 1.9154
H(13) 0.7905 0 0 0 0.0958 0.033 0 0 0 0 0 0 0 0 0 0 0 0 0 0 0 0 0 0 0 0 1.2 1.2 1.2 1.2 1.2 1.2 0 1.9154 1 1.9154 2 1.9154 3 1.9154 4 1.9154
H(14) 0.7715 0 0 0 0.1113 0.0027 0 0 0 0 0 0 0 0 0 0 0 0 0 0 0 0 0 0 0 0 1.2 1.2 1.2 1.2 1.2 1.2 0 1.9154 1 1.9154 2 1.9154 3 1.9154 4 1.9154
H(15) 0.74(2) 0 0 0 0.135(19) -0.03(3) 0 0 0 0 0 0 0 0 0 0 0 0 0 0 0 0 0 0 0 0 1.2 1.2 1.2 1.2 1.2 1.2 0 1.9154 1 1.9154 2 1.9154 3 1.9154 4 1.9154

loop_
_atom_site_aniso_label
_atom_site_aniso_U_11
_atom_site_aniso_U_22
_atom_site_aniso_U_33
_atom_site_aniso_U_12
_atom_site_aniso_U_13
_atom_site_aniso_U_23
BR(1) 0.006751(17) 0.006774(17) 0.006011(17) -0.000694(10) 0.001819(11) -0.000618(9)
BR(2) 0.007721(17) 0.009640(18) 0.005283(16) -0.001030(10) 0.001870(11) 0.000069(9)
CO(1) 0.005836(7) 0.006323(8) 0.004584(8) -0.000072(6) 0.001067(6) -0.000035(5)
CL(1) 0.01254(4) 0.01326(4) 0.00496(3) 0.00018(3) 0.00269(3) 0.00060(3)
N(1) 0.00804(3) 0.00765(3) 0.00530(3) 0.00118(3) 0.00108(2) 0.00034(2)
N(2) 0.00702(3) 0.00745(3) 0.00509(3) 0.00091(3) 0.00089(2) 0.00024(2)
N(3) 0.00697(3) 0.00826(3) 0.00659(3) 0.00080(3) 0.00143(3) 0.00022(3)
C(1) 0.01021(4) 0.00937(4) 0.00576(4) 0.00194(3) 0.00075(3) 0.00062(3)
C(2) 0.01043(4) 0.01005(4) 0.00754(4) 0.00262(3) 0.00015(3) 0.00098(3)
C(3) 0.00917(4) 0.01005(4) 0.00905(4) 0.00287(3) 0.00137(3) 0.00069(3)
C(4) 0.00885(4) 0.00985(4) 0.00747(4) 0.00237(3) 0.00221(3) 0.00048(3)
C(5) 0.00696(3) 0.00742(3) 0.00558(3) 0.00069(3) 0.00120(3) 0.00034(3)
C(6) 0.00705(3) 0.00737(3) 0.00517(3) 0.00047(3) 0.00127(2) 0.00028(2)
C(7) 0.00874(4) 0.00938(4) 0.00561(3) 0.00071(3) 0.00203(3) 0.00034(3)
C(8) 0.00871(4) 0.00915(4) 0.00519(3) -0.00043(3) 0.00167(3) 0.00045(3)
C(9) 0.00854(4) 0.00955(4) 0.00548(3) 0.00035(3) 0.00109(3) 0.00094(3)
C(10) 0.00695(3) 0.00745(3) 0.00539(3) 0.00027(3) 0.00085(3) 0.00053(3)
C(11) 0.00672(3) 0.00737(3) 0.00661(3) 0.00045(3) 0.00077(3) 0.00060(3)
C(12) 0.00814(4) 0.00898(4) 0.00847(4) 0.00124(3) 0.00032(3) 0.00136(3)
C(13) 0.00786(4) 0.00887(4) 0.01170(5) 0.00143(3) 0.00094(3) 0.00113(3)
C(14) 0.00813(4) 0.00923(4) 0.01188(5) 0.00131(3) 0.00251(3) -0.00022(3)
C(15) 0.00811(4) 0.00954(4) 0.00860(4) 0.00098(3) 0.00237(3) -0.00042(3)

loop_
_atom_site_label
_atom_site_fract_x
_atom_site_fract_y
_atom_site_fract_z
_atom_site_occupancy
_atom_site_symmetry_multiplicity
_atom_site_U_iso_or_equiv
BR(1) 0.874349(4) 0.805943(5) 0.619209(2) 1 4 0.006
BR(2) 0.661884(4) 0.528476(5) 0.739459(2) 1 4 0.007
CO(1) 0.724327(3) 0.583266(3) 0.6171200(15) 1 4 0.006
CL(1) 0.742340(12) 0.490875(15) 0.254505(6) 1 4 0.010
N(1) 0.855666(13) 0.392724(16) 0.618728(7) 1 4 0.007
N(2) 0.716884(12) 0.534928(16) 0.501393(7) 1 4 0.007
N(3) 0.556751(13) 0.702707(17) 0.557203(8) 1 4 0.007
C(1) 0.921106(16) 0.32112(2) 0.682367(9) 1 4 0.009
C(2) 1.016677(17) 0.21035(2) 0.680145(10) 1 4 0.010
C(3) 1.044617(16) 0.17243(2) 0.609183(10) 1 4 0.009
C(4) 0.976947(15) 0.24623(2) 0.542555(9) 1 4 0.009
C(5) 0.883693(13) 0.356427(17) 0.549556(8) 1 4 0.007
C(6) 0.805147(13) 0.439768(17) 0.482555(8) 1 4 0.007
C(7) 0.816704(15) 0.421858(19) 0.405804(8) 1 4 0.008
C(8) 0.731828(15) 0.506367(19) 0.349764(8) 1 4 0.008
C(9) 0.639088(15) 0.60481(2) 0.369353(8) 1 4 0.008
C(10) 0.634494(13) 0.614632(17) 0.447414(8) 1 4 0.007
C(11) 0.540892(13) 0.708534(17) 0.479155(8) 1 4 0.007
C(12) 0.443019(15) 0.79518(2) 0.433306(10) 1 4 0.009
C(13) 0.360704(16) 0.88116(2) 0.469099(11) 1 4 0.010
C(14) 0.378476(16) 0.87652(2) 0.549410(11) 1 4 0.010
C(15) 0.477221(15) 0.78484(2) 0.591378(10) 1 4 0.009
H(1) 0.899188 0.350173 0.737516 1 4 0.010293(19)
H(2) 1.067805 0.155196 0.732573 1 4 0.01151(2)
H(3) 1.117788 0.086826 0.605643 1 4 0.01140(2)
H(4) 0.996569 0.218434 0.48668 1 4 0.010378(19)
H(7) 0.888248 0.34587 0.390515 1 4 0.009399(18)
H(9) 0.573801 0.670506 0.325914 1 4 0.009493(18)
H(12) 0.431162 0.795847 0.371213 1 4 0.010483(19)
H(13) 0.284509 0.950111 0.435253 1 4 0.01157(2)
H(14) 0.316733 0.94263 0.578637 1 4 0.01162(2)
H(15) 0.489969 0.780093 0.65348 1 4 0.010392(19)

loop_
_geom_angle_atom_site_label_1
_geom_angle_atom_site_label_2
_geom_angle_atom_site_label_3
_geom_angle
_geom_angle_site_symmetry_1
_geom_angle_site_symmetry_2
_geom_angle_site_symmetry_3
_geom_angle_publ_flag
H(1) BR(1) H(2) 48.0115(6) 2_756 1_555 2_756 yes
H(1) BR(1) H(4) 98.3634(12) 2_756 1_555 3_766 yes
H(1) BR(1) H(7) 63.3123(8) 2_756 1_555 3_766 yes
H(1) BR(1) H(13) 121.6731(13) 2_756 1_555 3_676 yes
H(2) BR(1) H(4) 125.8712(15) 2_756 1_555 3_766 yes
H(2) BR(1) H(7) 80.5028(10) 2_756 1_555 3_766 yes
H(2) BR(1) H(13) 131.1909(14) 2_756 1_555 3_676 yes
H(4) BR(1) H(7) 45.4788(6) 3_766 1_555 3_766 yes
H(4) BR(1) H(13) 101.6416(13) 3_766 1_555 3_676 yes
H(7) BR(1) H(13) 144.2072(15) 3_766 1_555 3_676 yes
H(1) BR(2) H(2) 51.3723(7) 1_555 1_555 2_756 yes
H(1) BR(2) H(3) 66.7273(8) 1_555 1_555 2_756 yes
H(1) BR(2) H(9) 112.0892(13) 1_555 1_555 3_666 yes
H(1) BR(2) H(9) 138.1959(14) 1_555 1_555 4_565 yes
H(1) BR(2) H(14) 91.0370(11) 1_555 1_555 2_646 yes
H(1) BR(2) H(15) 142.1694(14) 1_555 1_555 1_555 yes
H(2) BR(2) H(3) 46.1038(6) 2_756 1_555 2_756 yes
H(2) BR(2) H(9) 160.7324(15) 2_756 1_555 3_666 yes
H(2) BR(2) H(9) 91.1964(11) 2_756 1_555 4_565 yes
H(2) BR(2) H(14) 92.8077(10) 2_756 1_555 2_646 yes
H(2) BR(2) H(15) 108.0585(13) 2_756 1_555 1_555 yes
H(3) BR(2) H(9) 143.2265(13) 2_756 1_555 3_666 yes
H(3) BR(2) H(9) 73.7081(8) 2_756 1_555 4_565 yes
H(3) BR(2) H(14) 46.8988(5) 2_756 1_555 2_646 yes
H(3) BR(2) H(15) 125.8446(14) 2_756 1_555 1_555 yes
H(9) BR(2) H(9) 107.4934(12) 3_666 1_555 4_565 yes
H(9) BR(2) H(14) 97.7338(11) 3_666 1_555 2_646 yes
H(9) BR(2) H(15) 79.0843(10) 3_666 1_555 1_555 yes
H(9) BR(2) H(14) 70.5530(8) 4_565 1_555 2_646 yes
H(9) BR(2) H(15) 58.3181(8) 4_565 1_555 1_555 yes
H(14) BR(2) H(15) 124.2674(13) 2_646 1_555 1_555 yes
C(1) CO(1) C(5) 44.739(4) 1_555 1_555 1_555 yes
C(1) CO(1) C(6) 73.581(4) 1_555 1_555 1_555 yes
C(1) CO(1) C(10) 119.495(4) 1_555 1_555 1_555 yes
C(1) CO(1) C(11) 146.712(4) 1_555 1_555 1_555 yes
C(1) CO(1) C(15) 159.697(5) 1_555 1_555 1_555 yes
C(1) CO(1) H(1) 19.640(3) 1_555 1_555 1_555 yes
C(1) CO(1) H(2) 60.637(3) 1_555 1_555 2_756 yes
C(1) CO(1) H(15) 143.046(3) 1_555 1_555 1_555 yes
C(5) CO(1) C(6) 28.885(4) 1_555 1_555 1_555 yes
C(5) CO(1) C(10) 75.210(4) 1_555 1_555 1_555 yes
C(5) CO(1) C(11) 103.683(4) 1_555 1_555 1_555 yes
C(5) CO(1) C(15) 146.968(4) 1_555 1_555 1_555 yes
C(5) CO(1) H(1) 64.366(3) 1_555 1_555 1_555 yes
C(5) CO(1) H(2) 95.099(3) 1_555 1_555 2_756 yes
C(5) CO(1) H(15) 163.452(3) 1_555 1_555 1_555 yes
C(6) CO(1) C(10) 46.434(4) 1_555 1_555 1_555 yes
C(6) CO(1) C(11) 75.116(4) 1_555 1_555 1_555 yes
C(6) CO(1) C(15) 119.462(4) 1_555 1_555 1_555 yes
C(6) CO(1) H(1) 93.171(3) 1_555 1_555 1_555 yes
C(6) CO(1) H(2) 118.432(3) 1_555 1_555 2_756 yes
C(6) CO(1) H(15) 138.686(3) 1_555 1_555 1_555 yes
C(10) CO(1) C(11) 28.784(4) 1_555 1_555 1_555 yes
C(10) CO(1) C(15) 73.425(4) 1_555 1_555 1_555 yes
C(10) CO(1) H(1) 138.631(3) 1_555 1_555 1_555 yes
C(10) CO(1) H(2) 149.219(3) 1_555 1_555 2_756 yes
C(10) CO(1) H(15) 93.004(3) 1_555 1_555 1_555 yes
C(11) CO(1) C(15) 44.662(4) 1_555 1_555 1_555 yes
C(11) CO(1) H(1) 162.720(3) 1_555 1_555 1_555 yes
C(11) CO(1) H(2) 148.524(3) 1_555 1_555 2_756 yes
C(11) CO(1) H(15) 64.266(3) 1_555 1_555 1_555 yes
C(15) CO(1) H(1) 142.921(3) 1_555 1_555 1_555 yes
C(15) CO(1) H(2) 117.284(3) 1_555 1_555 2_756 yes
C(15) CO(1) H(15) 19.619(3) 1_555 1_555 1_555 yes
H(1) CO(1) H(2) 48.5456(4) 1_555 1_555 2_756 yes
H(1) CO(1) H(15) 124.2608(8) 1_555 1_555 1_555 yes
H(2) CO(1) H(15) 100.8079(7) 2_756 1_555 1_555 yes
C(7) CL(1) C(9) 53.823(5) 1_555 1_555 1_555 yes
C(7) CL(1) H(7) 22.169(3) 1_555 1_555 1_555 yes
C(7) CL(1) H(9) 76.014(4) 1_555 1_555 1_555 yes
C(7) CL(1) H(12) 128.180(6) 1_555 1_555 2_645 yes
C(9) CL(1) H(7) 75.991(4) 1_555 1_555 1_555 yes
C(9) CL(1) H(9) 22.192(3) 1_555 1_555 1_555 yes
C(9) CL(1) H(12) 116.649(5) 1_555 1_555 2_645 yes
H(7) CL(1) H(9) 98.183(3) 1_555 1_555 1_555 yes
H(7) CL(1) H(12) 122.157(4) 1_555 1_555 2_645 yes
H(9) CL(1) H(12) 104.487(4) 1_555 1_555 2_645 yes
N(2) N(1) C(3) 124.526(7) 1_555 1_555 1_555 yes
N(1) N(2) N(3) 105.473(6) 1_555 1_555 1_555 yes
N(1) N(2) C(8) 127.219(7) 1_555 1_555 1_555 yes
N(3) N(2) C(8) 127.283(7) 1_555 1_555 1_555 yes
N(2) N(3) C(13) 124.775(7) 1_555 1_555 1_555 yes
CO(1) C(1) C(4) 95.139(5) 1_555 1_555 1_555 yes
CO(1) C(1) H(2) 60.541(3) 1_555 1_555 2_756 yes
C(4) C(1) H(2) 129.637(7) 1_555 1_555 2_756 yes
C(1) C(4) C(6) 87.178(6) 1_555 1_555 1_555 yes
C(1) C(4) C(7) 114.258(7) 1_555 1_555 1_555 yes
C(1) C(4) H(7) 134.960(7) 1_555 1_555 1_555 yes
C(6) C(4) C(7) 27.080(4) 1_555 1_555 1_555 yes
C(6) C(4) H(7) 47.803(4) 1_555 1_555 1_555 yes
C(7) C(4) H(7) 20.735(3) 1_555 1_555 1_555 yes
CO(1) C(5) C(2) 101.049(6) 1_555 1_555 1_555 yes
CO(1) C(5) C(7) 101.292(6) 1_555 1_555 1_555 yes
CO(1) C(5) C(13) 84.443(5) 1_555 1_555 3_666 yes
CO(1) C(5) H(7) 123.505(5) 1_555 1_555 1_555 yes
CO(1) C(5) H(13) 95.125(4) 1_555 1_555 3_666 yes
C(2) C(5) C(7) 157.620(8) 1_555 1_555 1_555 yes
C(2) C(5) C(13) 94.889(6) 1_555 1_555 3_666 yes
C(2) C(5) H(7) 135.233(6) 1_555 1_555 1_555 yes
C(2) C(5) H(13) 77.224(5) 1_555 1_555 3_666 yes
C(7) C(5) C(13) 88.551(6) 1_555 1_555 3_666 yes
C(7) C(5) H(7) 22.412(4) 1_555 1_555 1_555 yes
C(7) C(5) H(13) 102.018(6) 1_555 1_555 3_666 yes
C(13) C(5) H(7) 93.611(5) 3_666 1_555 1_555 yes
C(13) C(5) H(13) 19.186(3) 3_666 1_555 3_666 yes
H(7) C(5) H(13) 100.848(4) 1_555 1_555 3_666 yes
CO(1) C(6) C(4) 103.743(6) 1_555 1_555 1_555 yes
CO(1) C(6) C(9) 97.103(5) 1_555 1_555 1_555 yes
CO(1) C(6) C(14) 101.242(5) 1_555 1_555 3_666 yes
CO(1) C(6) H(4) 126.594(5) 1_555 1_555 1_555 yes
C(4) C(6) C(9) 159.148(7) 1_555 1_555 1_555 yes
C(4) C(6) C(14) 85.530(6) 1_555 1_555 3_666 yes
C(4) C(6) H(4) 22.940(4) 1_555 1_555 1_555 yes
C(9) C(6) C(14) 89.950(6) 1_555 1_555 3_666 yes
C(9) C(6) H(4) 136.274(6) 1_555 1_555 1_555 yes
C(14) C(6) H(4) 83.610(5) 3_666 1_555 1_555 yes
CL(1) C(7) C(4) 153.654(7) 1_555 1_555 1_555 yes
CL(1) C(7) C(5) 179.114(8) 1_555 1_555 1_555 yes
CL(1) C(7) C(10) 93.349(6) 1_555 1_555 1_555 yes
CL(1) C(7) H(4) 132.978(6) 1_555 1_555 1_555 yes
C(4) C(7) C(5) 27.016(4) 1_555 1_555 1_555 yes
C(4) C(7) C(10) 112.916(6) 1_555 1_555 1_555 yes
C(4) C(7) H(4) 20.680(3) 1_555 1_555 1_555 yes
C(5) C(7) C(10) 85.945(6) 1_555 1_555 1_555 yes
C(5) C(7) H(4) 47.696(4) 1_555 1_555 1_555 yes
C(10) C(7) H(4) 133.553(6) 1_555 1_555 1_555 yes
CL(1) C(9) C(6) 93.470(6) 1_555 1_555 1_555 yes
CL(1) C(9) C(11) 179.110(8) 1_555 1_555 1_555 yes
CL(1) C(9) C(12) 153.566(7) 1_555 1_555 1_555 yes
CL(1) C(9) H(12) 132.952(6) 1_555 1_555 1_555 yes
C(6) C(9) C(11) 85.954(6) 1_555 1_555 1_555 yes
C(6) C(9) C(12) 112.878(6) 1_555 1_555 1_555 yes
C(6) C(9) H(12) 133.402(6) 1_555 1_555 1_555 yes
C(11) C(9) C(12) 26.964(5) 1_555 1_555 1_555 yes
C(11) C(9) H(12) 47.574(4) 1_555 1_555 1_555 yes
C(12) C(9) H(12) 20.614(3) 1_555 1_555 1_555 yes
CO(1) C(10) C(7) 96.724(5) 1_555 1_555 1_555 yes
CO(1) C(10) C(12) 103.901(6) 1_555 1_555 1_555 yes
CO(1) C(10) H(12) 126.707(5) 1_555 1_555 1_555 yes
C(7) C(10) C(12) 159.371(7) 1_555 1_555 1_555 yes
C(7) C(10) H(12) 136.553(6) 1_555 1_555 1_555 yes
C(12) C(10) H(12) 22.854(4) 1_555 1_555 1_555 yes
CO(1) C(11) C(9) 100.996(6) 1_555 1_555 1_555 yes
CO(1) C(11) C(14) 100.848(6) 1_555 1_555 1_555 yes
CO(1) C(11) H(9) 123.194(5) 1_555 1_555 1_555 yes
C(9) C(11) C(14) 157.981(8) 1_555 1_555 1_555 yes
C(9) C(11) H(9) 22.417(4) 1_555 1_555 1_555 yes
C(14) C(11) H(9) 135.564(7) 1_555 1_555 1_555 yes
C(9) C(12) C(10) 26.908(4) 1_555 1_555 1_555 yes
C(9) C(12) C(15) 113.909(7) 1_555 1_555 1_555 yes
C(9) C(12) H(9) 20.661(3) 1_555 1_555 1_555 yes
C(10) C(12) C(15) 87.011(6) 1_555 1_555 1_555 yes
C(10) C(12) H(9) 47.555(4) 1_555 1_555 1_555 yes
C(15) C(12) H(9) 134.495(7) 1_555 1_555 1_555 yes
N(3) C(13) C(5) 103.659(6) 1_555 1_555 3_666 yes
C(6) C(14) C(11) 86.084(6) 3_666 1_555 1_555 yes
CO(1) C(15) C(12) 95.424(6) 1_555 1_555 1_555 yes
BR(1) H(1) BR(2) 125.1810(10) 2_746 1_555 1_555 yes
BR(1) H(1) CO(1) 149.0605(9) 2_746 1_555 1_555 yes
BR(1) H(1) H(2) 84.3517(7) 2_746 1_555 2_756 yes
BR(1) H(1) H(7) 54.4567(7) 2_746 1_555 4_555 yes
BR(2) H(1) CO(1) 46.4239(9) 1_555 1_555 1_555 yes
BR(2) H(1) H(2) 65.8301(8) 1_555 1_555 2_756 yes
BR(2) H(1) H(7) 93.5655(7) 1_555 1_555 4_555 yes
CO(1) H(1) H(2) 64.9711(5) 1_555 1_555 2_756 yes
CO(1) H(1) H(7) 139.1863(5) 1_555 1_555 4_555 yes
H(2) H(1) H(7) 110.95603649099 2_756 1_555 4_555 yes
BR(1) H(2) BR(2) 89.2007(11) 2_746 1_555 2_746 yes
BR(1) H(2) CO(1) 48.0461(9) 2_746 1_555 2_746 yes
BR(1) H(2) C(1) 88.501(3) 2_746 1_555 2_746 yes
BR(1) H(2) H(1) 104.4893(8) 2_746 1_555 2_746 yes
BR(2) H(2) CO(1) 46.2475(8) 2_746 1_555 2_746 yes
BR(2) H(2) C(1) 71.144(3) 2_746 1_555 2_746 yes
BR(2) H(2) H(1) 62.7976(8) 2_746 1_555 2_746 yes
CO(1) H(2) C(1) 58.821(3) 2_746 1_555 2_746 yes
CO(1) H(2) H(1) 66.4832(5) 2_746 1_555 2_746 yes
C(1) H(2) H(1) 18.585(3) 2_746 1_555 2_746 yes
BR(2) H(3) H(4) 159.4524(7) 2_746 1_555 1_555 yes
BR(2) H(3) H(4) 116.9460(7) 2_746 1_555 3_756 yes
BR(2) H(3) H(14) 66.2922(7) 2_746 1_555 1_645 yes
H(4) H(3) H(4) 80.749746674812 1_555 1_555 3_756 yes
H(4) H(3) H(14) 111.08759313352 1_555 1_555 1_645 yes
H(4) H(3) H(14) 77.21589749656 3_756 1_555 1_645 yes
BR(1) H(4) C(6) 123.524(3) 3_766 1_555 1_555 yes
BR(1) H(4) C(7) 95.940(3) 3_766 1_555 1_555 yes
BR(1) H(4) H(3) 108.0860(9) 3_766 1_555 1_555 yes
BR(1) H(4) H(3) 76.7962(9) 3_766 1_555 3_756 yes
C(6) H(4) C(7) 29.340(4) 1_555 1_555 1_555 yes
C(6) H(4) H(3) 125.211(3) 1_555 1_555 1_555 yes
C(6) H(4) H(3) 108.568(3) 1_555 1_555 3_756 yes
C(7) H(4) H(3) 154.551(3) 1_555 1_555 1_555 yes
C(7) H(4) H(3) 94.198(3) 1_555 1_555 3_756 yes
H(3) H(4) H(3) 99.250255426293 1_555 1_555 3_756 yes
BR(1) H(7) CL(1) 118.399(2) 3_766 1_555 1_555 yes
BR(1) H(7) C(4) 78.245(3) 3_766 1_555 1_555 yes
BR(1) H(7) C(5) 105.837(3) 3_766 1_555 1_555 yes
BR(1) H(7) H(1) 62.2310(7) 3_766 1_555 4_554 yes
CL(1) H(7) C(4) 163.241(4) 1_555 1_555 1_555 yes
CL(1) H(7) C(5) 134.710(4) 1_555 1_555 1_555 yes
CL(1) H(7) H(1) 67.380(2) 1_555 1_555 4_554 yes
C(4) H(7) C(5) 28.690(4) 1_555 1_555 1_555 yes
C(4) H(7) H(1) 126.809(3) 1_555 1_555 4_554 yes
C(5) H(7) H(1) 150.812(3) 1_555 1_555 4_554 yes
BR(2) H(9) BR(2) 123.7863(6) 3_666 1_555 4_564 yes
BR(2) H(9) CL(1) 96.081(3) 3_666 1_555 1_555 yes
BR(2) H(9) C(11) 99.271(3) 3_666 1_555 1_555 yes
BR(2) H(9) C(12) 87.653(3) 3_666 1_555 1_555 yes
BR(2) H(9) H(15) 69.0806(7) 3_666 1_555 4_564 yes
BR(2) H(9) CL(1) 85.424(3) 4_564 1_555 1_555 yes
BR(2) H(9) C(11) 118.766(3) 4_564 1_555 1_555 yes
BR(2) H(9) C(12) 106.013(3) 4_564 1_555 1_555 yes
BR(2) H(9) H(15) 57.6933(7) 4_564 1_555 4_564 yes
CL(1) H(9) C(11) 134.807(4) 1_555 1_555 1_555 yes
CL(1) H(9) C(12) 163.328(4) 1_555 1_555 1_555 yes
CL(1) H(9) H(15) 73.131(2) 1_555 1_555 4_564 yes
C(11) H(9) C(12) 28.716(4) 1_555 1_555 1_555 yes
C(11) H(9) H(15) 151.804(3) 1_555 1_555 4_564 yes
C(12) H(9) H(15) 123.143(3) 1_555 1_555 4_564 yes
CL(1) H(12) C(9) 132.493(4) 2_655 1_555 1_555 yes
CL(1) H(12) C(10) 161.054(4) 2_655 1_555 1_555 yes
CL(1) H(12) H(13) 72.710(2) 2_655 1_555 1_555 yes
C(9) H(12) C(10) 29.146(4) 1_555 1_555 1_555 yes
C(9) H(12) H(13) 154.295(3) 1_555 1_555 1_555 yes
C(10) H(12) H(13) 125.215(3) 1_555 1_555 1_555 yes
BR(1) H(13) C(5) 107.703(3) 3_676 1_555 3_666 yes
BR(1) H(13) H(12) 130.1068(8) 3_676 1_555 1_555 yes
C(5) H(13) H(12) 92.948(2) 3_666 1_555 1_555 yes
BR(2) H(14) H(3) 66.8090(7) 2_656 1_555 1_465 yes
BR(2) H(15) CO(1) 46.2356(9) 1_555 1_555 1_555 yes
BR(2) H(15) H(9) 63.9885(7) 1_555 1_555 4_565 yes
CO(1) H(15) H(9) 100.9594(5) 1_555 1_555 4_565 yes

loop_
_geom_bond_atom_site_label_1
_geom_bond_atom_site_label_2
_geom_bond_distance
_geom_bond_site_symmetry_1
_geom_bond_site_symmetry_2
_geom_bond_publ_flag
BR(1) H(1) 3.16876(4) 1_555 2_756 yes
BR(1) H(2) 2.86880(4) 1_555 2_756 yes
BR(1) H(4) 2.57841(4) 1_555 3_766 yes
BR(1) H(7) 2.91393(4) 1_555 3_766 yes
BR(1) H(13) 2.72145(4) 1_555 3_676 yes
BR(2) H(1) 2.98723(4) 1_555 1_555 yes
BR(2) H(2) 3.06427(4) 1_555 2_756 yes
BR(2) H(3) 3.28275(4) 1_555 2_756 yes
BR(2) H(9) 3.07357(4) 1_555 3_666 yes
BR(2) H(9) 3.20480(4) 1_555 4_565 yes
BR(2) H(14) 3.26994(4) 1_555 2_646 yes
BR(2) H(15) 3.01400(4) 1_555 1_555 yes
CO(1) C(1) 3.11698(16) 1_555 1_555 yes
CO(1) C(5) 2.98854(14) 1_555 1_555 yes
CO(1) C(6) 2.96815(14) 1_555 1_555 yes
CO(1) C(10) 2.97843(14) 1_555 1_555 yes
CO(1) C(11) 3.00553(14) 1_555 1_555 yes
CO(1) C(15) 3.12457(16) 1_555 1_555 yes
CO(1) H(1) 3.21016(3) 1_555 1_555 yes
CO(1) H(2) 3.17218(3) 1_555 2_756 yes
CO(1) H(15) 3.21186(3) 1_555 1_555 yes
CL(1) C(7) 2.70132(18) 1_555 1_555 yes
CL(1) C(9) 2.69997(19) 1_555 1_555 yes
CL(1) H(7) 2.86757(11) 1_555 1_555 yes
CL(1) H(9) 2.86454(12) 1_555 1_555 yes
CL(1) H(12) 3.07456(12) 1_555 2_645 yes
N(1) N(2) 2.59283(18) 1_555 1_555 yes
N(1) C(3) 2.7940(2) 1_555 1_555 yes
N(2) N(3) 2.59102(19) 1_555 1_555 yes
N(2) C(8) 2.74164(19) 1_555 1_555 yes
N(3) C(13) 2.7984(2) 1_555 1_555 yes
C(1) C(4) 2.7491(2) 1_555 1_555 yes
C(2) C(5) 2.7503(2) 1_555 1_555 yes
C(4) C(6) 2.5345(2) 1_555 1_555 yes
C(4) C(7) 3.0544(2) 1_555 1_555 yes
C(5) C(7) 2.5630(2) 1_555 1_555 yes
C(5) C(13) 3.2812(2) 1_555 3_666 yes
C(6) C(9) 2.7739(2) 1_555 1_555 yes
C(6) C(14) 3.2976(2) 1_555 3_666 yes
C(7) C(10) 2.7739(2) 1_555 1_555 yes
C(9) C(11) 2.5630(2) 1_555 1_555 yes
C(9) C(12) 3.0647(2) 1_555 1_555 yes
C(10) C(12) 2.5431(2) 1_555 1_555 yes
C(11) C(14) 2.7530(2) 1_555 1_555 yes
C(12) C(15) 2.7546(2) 1_555 1_555 yes
H(1) H(2) 2.6238889422169 1_555 2_756 yes
H(1) H(7) 3.1996809481691 1_555 4_555 yes
H(3) H(4) 2.5002793081186 1_555 1_555 yes
H(3) H(4) 3.1530763013631 1_555 3_756 yes
H(3) H(14) 2.6076003957961 1_555 1_645 yes
H(9) H(15) 3.034598831097 1_555 4_564 yes
H(12) H(13) 2.5032992266098 1_555 1_555 yes

loop_
_geom_torsion_atom_site_label_1
_geom_torsion_atom_site_label_2
_geom_torsion_atom_site_label_3
_geom_torsion_atom_site_label_4
_geom_torsion
_geom_torsion_site_symmetry_1
_geom_torsion_site_symmetry_2
_geom_torsion_site_symmetry_3
_geom_torsion_site_symmetry_4
_geom_torsion_publ_flag
H(1) BR(1) H(2) BR(2) 165.0175(8) 2_756 1_555 2_756 1_555 yes
H(1) BR(1) H(2) CO(1) -171.5372(12) 2_756 1_555 2_756 1_555 yes
H(1) BR(1) H(2) C(1) -123.825(3) 2_756 1_555 2_756 1_555 yes
H(1) BR(1) H(2) H(1) -133.3942(4) 2_756 1_555 2_756 1_555 yes
H(4) BR(1) H(2) BR(2) -129.1459(18) 3_766 1_555 2_756 1_555 yes
H(4) BR(1) H(2) CO(1) -105.701(2) 3_766 1_555 2_756 1_555 yes
H(4) BR(1) H(2) C(1) -57.988(3) 3_766 1_555 2_756 1_555 yes
H(4) BR(1) H(2) H(1) -67.5575(16) 3_766 1_555 2_756 1_555 yes
H(7) BR(1) H(2) BR(2) -132.5038(10) 3_766 1_555 2_756 1_555 yes
H(7) BR(1) H(2) CO(1) -109.0585(13) 3_766 1_555 2_756 1_555 yes
H(7) BR(1) H(2) C(1) -61.346(3) 3_766 1_555 2_756 1_555 yes
H(7) BR(1) H(2) H(1) -70.9155(6) 3_766 1_555 2_756 1_555 yes
H(13) BR(1) H(2) BR(2) 66.3283(19) 3_676 1_555 2_756 1_555 yes
H(13) BR(1) H(2) CO(1) 89.774(2) 3_676 1_555 2_756 1_555 yes
H(13) BR(1) H(2) C(1) 137.486(3) 3_676 1_555 2_756 1_555 yes
H(13) BR(1) H(2) H(1) 127.9166(19) 3_676 1_555 2_756 1_555 yes
H(1) BR(2) H(2) BR(1) 106.7689(9) 1_555 1_555 2_756 1_555 yes
H(2) BR(2) H(1) CO(1) -77.6968(10) 2_756 1_555 1_555 1_555 yes
H(1) BR(2) H(2) CO(1) 82.5871(10) 1_555 1_555 2_756 1_555 yes
H(1) BR(2) H(2) C(1) 18.080(3) 1_555 1_555 2_756 1_555 yes
H(3) BR(2) H(1) CO(1) -129.2015(13) 2_756 1_555 1_555 1_555 yes
H(9) BR(2) H(1) CO(1) 90.7601(15) 3_666 1_555 1_555 1_555 yes
H(9) BR(2) H(1) CO(1) -109.102(2) 4_565 1_555 1_555 1_555 yes
H(1) BR(2) H(9) H(15) 134.604(2) 1_555 1_555 4_565 1_555 yes
H(14) BR(2) H(1) CO(1) -170.4623(16) 2_646 1_555 1_555 1_555 yes
H(15) BR(2) H(1) CO(1) -10.1588(17) 1_555 1_555 1_555 1_555 yes
H(1) BR(2) H(15) CO(1) 10.1856(17) 1_555 1_555 1_555 1_555 yes
H(3) BR(2) H(2) BR(1) -159.3888(8) 2_756 1_555 2_756 1_555 yes
H(3) BR(2) H(2) CO(1) 176.4294(12) 2_756 1_555 2_756 1_555 yes
H(3) BR(2) H(2) C(1) 111.922(3) 2_756 1_555 2_756 1_555 yes
H(3) BR(2) H(2) H(1) 93.8423(5) 2_756 1_555 2_756 1_555 yes
H(9) BR(2) H(2) BR(1) 72.581(5) 3_666 1_555 2_756 1_555 yes
H(9) BR(2) H(2) CO(1) 48.400(4) 3_666 1_555 2_756 1_555 yes
H(9) BR(2) H(2) C(1) -16.108(5) 3_666 1_555 2_756 1_555 yes
H(9) BR(2) H(2) H(1) -34.187(4) 3_666 1_555 2_756 1_555 yes
H(9) BR(2) H(2) BR(1) -93.5611(11) 4_565 1_555 2_756 1_555 yes
H(9) BR(2) H(2) CO(1) -117.7429(14) 4_565 1_555 2_756 1_555 yes
H(9) BR(2) H(2) C(1) 177.750(3) 4_565 1_555 2_756 1_555 yes
H(9) BR(2) H(2) H(1) 159.6700(11) 4_565 1_555 2_756 1_555 yes
H(2) BR(2) H(9) H(15) 110.5769(10) 2_756 1_555 4_565 1_555 yes
H(14) BR(2) H(2) BR(1) -164.1476(11) 2_646 1_555 2_756 1_555 yes
H(14) BR(2) H(2) CO(1) 171.6706(16) 2_646 1_555 2_756 1_555 yes
H(14) BR(2) H(2) C(1) 107.163(3) 2_646 1_555 2_756 1_555 yes
H(14) BR(2) H(2) H(1) 89.0835(8) 2_646 1_555 2_756 1_555 yes
H(15) BR(2) H(2) BR(1) -36.6354(13) 1_555 1_555 2_756 1_555 yes
H(15) BR(2) H(2) CO(1) -60.8171(12) 1_555 1_555 2_756 1_555 yes
H(2) BR(2) H(15) CO(1) 59.5931(11) 2_756 1_555 1_555 1_555 yes
H(15) BR(2) H(2) C(1) -125.324(3) 1_555 1_555 2_756 1_555 yes
H(15) BR(2) H(2) H(1) -143.4043(14) 1_555 1_555 2_756 1_555 yes
H(3) BR(2) H(9) H(15) 153.8059(10) 2_756 1_555 4_565 1_555 yes
H(3) BR(2) H(15) CO(1) 107.9777(19) 2_756 1_555 1_555 1_555 yes
H(9) BR(2) H(9) H(15) -64.6699(9) 3_666 1_555 4_565 1_555 yes
H(9) BR(2) H(15) CO(1) -101.9051(13) 3_666 1_555 1_555 1_555 yes
H(14) BR(2) H(9) H(15) -156.8678(9) 2_646 1_555 4_565 1_555 yes
H(9) BR(2) H(15) CO(1) 139.4898(12) 4_565 1_555 1_555 1_555 yes
H(14) BR(2) H(15) CO(1) 166.121(2) 2_646 1_555 1_555 1_555 yes
C(1) CO(1) C(5) C(2) -2.508(6) 1_555 1_555 1_555 1_555 yes
C(5) CO(1) C(1) C(4) 2.229(5) 1_555 1_555 1_555 1_555 yes
C(1) CO(1) C(5) C(7) 178.807(9) 1_555 1_555 1_555 1_555 yes
C(1) CO(1) C(5) H(7) -177.936(9) 1_555 1_555 1_555 1_555 yes
C(6) CO(1) C(1) C(4) 4.112(5) 1_555 1_555 1_555 1_555 yes
C(1) CO(1) C(6) C(4) -4.574(6) 1_555 1_555 1_555 1_555 yes
C(1) CO(1) C(6) C(9) 174.891(6) 1_555 1_555 1_555 1_555 yes
C(1) CO(1) C(6) H(4) -6.835(6) 1_555 1_555 1_555 1_555 yes
C(10) CO(1) C(1) C(4) 11.297(5) 1_555 1_555 1_555 1_555 yes
C(1) CO(1) C(10) C(7) -12.940(5) 1_555 1_555 1_555 1_555 yes
C(1) CO(1) C(10) C(12) 166.645(8) 1_555 1_555 1_555 1_555 yes
C(1) CO(1) C(10) H(12) 168.285(8) 1_555 1_555 1_555 1_555 yes
C(11) CO(1) C(1) C(4) 24.610(7) 1_555 1_555 1_555 1_555 yes
C(1) CO(1) C(11) C(9) -27.301(7) 1_555 1_555 1_555 1_555 yes
C(1) CO(1) C(11) C(14) 155.489(10) 1_555 1_555 1_555 1_555 yes
C(1) CO(1) C(11) H(9) -30.706(6) 1_555 1_555 1_555 1_555 yes
C(15) CO(1) C(1) C(4) 137.057(15) 1_555 1_555 1_555 1_555 yes
C(1) CO(1) C(15) C(12) -135.886(15) 1_555 1_555 1_555 1_555 yes
C(1) CO(1) H(1) BR(2) -158.422(9) 1_555 1_555 1_555 1_555 yes
H(1) CO(1) C(1) C(4) 179.897(13) 1_555 1_555 1_555 1_555 yes
C(1) CO(1) H(2) BR(1) 120.189(4) 1_555 1_555 2_756 1_555 yes
C(1) CO(1) H(2) BR(2) -93.231(4) 1_555 1_555 2_756 1_555 yes
H(2) CO(1) C(1) C(4) -133.221(6) 2_756 1_555 1_555 1_555 yes
C(1) CO(1) H(2) H(1) -19.108(3) 1_555 1_555 2_756 1_555 yes
C(1) CO(1) H(15) BR(2) 1.045(5) 1_555 1_555 1_555 1_555 yes
H(15) CO(1) C(1) C(4) 159.731(8) 1_555 1_555 1_555 1_555 yes
C(6) CO(1) C(5) C(2) -178.766(11) 1_555 1_555 1_555 1_555 yes
C(5) CO(1) C(6) C(4) -1.830(7) 1_555 1_555 1_555 1_555 yes
C(6) CO(1) C(5) C(7) 2.549(7) 1_555 1_555 1_555 1_555 yes
C(5) CO(1) C(6) C(9) 177.635(10) 1_555 1_555 1_555 1_555 yes
C(5) CO(1) C(6) H(4) -4.090(6) 1_555 1_555 1_555 1_555 yes
C(6) CO(1) C(5) H(7) 5.805(6) 1_555 1_555 1_555 1_555 yes
C(10) CO(1) C(5) C(2) -174.351(6) 1_555 1_555 1_555 1_555 yes
C(10) CO(1) C(5) C(7) 6.964(5) 1_555 1_555 1_555 1_555 yes
C(5) CO(1) C(10) C(7) -6.351(5) 1_555 1_555 1_555 1_555 yes
C(5) CO(1) C(10) C(12) 173.234(7) 1_555 1_555 1_555 1_555 yes
C(10) CO(1) C(5) H(7) 10.221(5) 1_555 1_555 1_555 1_555 yes
C(5) CO(1) C(10) H(12) 174.874(7) 1_555 1_555 1_555 1_555 yes
C(11) CO(1) C(5) C(2) -170.087(6) 1_555 1_555 1_555 1_555 yes
C(11) CO(1) C(5) C(7) 11.228(6) 1_555 1_555 1_555 1_555 yes
C(5) CO(1) C(11) C(9) -11.288(6) 1_555 1_555 1_555 1_555 yes
C(5) CO(1) C(11) C(14) 171.501(6) 1_555 1_555 1_555 1_555 yes
C(11) CO(1) C(5) H(7) 14.484(5) 1_555 1_555 1_555 1_555 yes
C(5) CO(1) C(11) H(9) -14.693(5) 1_555 1_555 1_555 1_555 yes
C(15) CO(1) C(5) C(2) -155.671(10) 1_555 1_555 1_555 1_555 yes
C(15) CO(1) C(5) C(7) 25.644(7) 1_555 1_555 1_555 1_555 yes
C(5) CO(1) C(15) C(12) -22.206(6) 1_555 1_555 1_555 1_555 yes
C(15) CO(1) C(5) H(7) 28.900(6) 1_555 1_555 1_555 1_555 yes
C(5) CO(1) H(1) BR(2) -156.602(3) 1_555 1_555 1_555 1_555 yes
H(1) CO(1) C(5) C(2) -3.377(4) 1_555 1_555 1_555 1_555 yes
H(1) CO(1) C(5) C(7) 177.938(6) 1_555 1_555 1_555 1_555 yes
H(1) CO(1) C(5) H(7) -178.806(6) 1_555 1_555 1_555 1_555 yes
C(5) CO(1) H(2) BR(1) 90.469(3) 1_555 1_555 2_756 1_555 yes
C(5) CO(1) H(2) BR(2) -122.950(3) 1_555 1_555 2_756 1_555 yes
C(5) CO(1) H(2) C(1) -29.720(4) 1_555 1_555 2_756 1_555 yes
H(2) CO(1) C(5) C(2) 35.360(5) 2_756 1_555 1_555 1_555 yes
H(2) CO(1) C(5) C(7) -143.325(5) 2_756 1_555 1_555 1_555 yes
C(5) CO(1) H(2) H(1) -48.827(3) 1_555 1_555 2_756 1_555 yes
H(2) CO(1) C(5) H(7) -140.069(5) 2_756 1_555 1_555 1_555 yes
C(5) CO(1) H(15) BR(2) 110.028(10) 1_555 1_555 1_555 1_555 yes
H(15) CO(1) C(5) C(2) -128.643(13) 1_555 1_555 1_555 1_555 yes
H(15) CO(1) C(5) C(7) 52.672(9) 1_555 1_555 1_555 1_555 yes
H(15) CO(1) C(5) H(7) 55.929(8) 1_555 1_555 1_555 1_555 yes
C(10) CO(1) C(6) C(4) -175.933(8) 1_555 1_555 1_555 1_555 yes
C(6) CO(1) C(10) C(7) -3.409(5) 1_555 1_555 1_555 1_555 yes
C(10) CO(1) C(6) C(9) 3.532(5) 1_555 1_555 1_555 1_555 yes
C(6) CO(1) C(10) C(12) 176.176(8) 1_555 1_555 1_555 1_555 yes
C(10) CO(1) C(6) H(4) -178.194(9) 1_555 1_555 1_555 1_555 yes
C(6) CO(1) C(10) H(12) 177.816(9) 1_555 1_555 1_555 1_555 yes
C(11) CO(1) C(6) C(4) -173.104(7) 1_555 1_555 1_555 1_555 yes
C(11) CO(1) C(6) C(9) 6.361(5) 1_555 1_555 1_555 1_555 yes
C(6) CO(1) C(11) C(9) -6.963(5) 1_555 1_555 1_555 1_555 yes
C(6) CO(1) C(11) C(14) 175.827(6) 1_555 1_555 1_555 1_555 yes
C(11) CO(1) C(6) H(4) -175.364(7) 1_555 1_555 1_555 1_555 yes
C(6) CO(1) C(11) H(9) -10.368(5) 1_555 1_555 1_555 1_555 yes
C(15) CO(1) C(6) C(4) -167.614(8) 1_555 1_555 1_555 1_555 yes
C(15) CO(1) C(6) C(9) 11.851(5) 1_555 1_555 1_555 1_555 yes
C(6) CO(1) C(15) C(12) -9.637(5) 1_555 1_555 1_555 1_555 yes
C(15) CO(1) C(6) H(4) -169.874(8) 1_555 1_555 1_555 1_555 yes
C(6) CO(1) H(1) BR(2) -154.373(3) 1_555 1_555 1_555 1_555 yes
H(1) CO(1) C(6) C(4) -5.992(5) 1_555 1_555 1_555 1_555 yes
H(1) CO(1) C(6) C(9) 173.473(5) 1_555 1_555 1_555 1_555 yes
H(1) CO(1) C(6) H(4) -8.252(5) 1_555 1_555 1_555 1_555 yes
C(6) CO(1) H(2) BR(1) 72.520(3) 1_555 1_555 2_756 1_555 yes
C(6) CO(1) H(2) BR(2) -140.900(3) 1_555 1_555 2_756 1_555 yes
C(6) CO(1) H(2) C(1) -47.669(5) 1_555 1_555 2_756 1_555 yes
H(2) CO(1) C(6) C(4) 37.623(5) 2_756 1_555 1_555 1_555 yes
H(2) CO(1) C(6) C(9) -142.912(6) 2_756 1_555 1_555 1_555 yes
C(6) CO(1) H(2) H(1) -66.777(3) 1_555 1_555 2_756 1_555 yes
H(2) CO(1) C(6) H(4) 35.363(4) 2_756 1_555 1_555 1_555 yes
C(6) CO(1) H(15) BR(2) 144.190(5) 1_555 1_555 1_555 1_555 yes
H(15) CO(1) C(6) C(4) -162.494(8) 1_555 1_555 1_555 1_555 yes
H(15) CO(1) C(6) C(9) 16.971(4) 1_555 1_555 1_555 1_555 yes
H(15) CO(1) C(6) H(4) -164.755(9) 1_555 1_555 1_555 1_555 yes
C(11) CO(1) C(10) C(7) -177.723(10) 1_555 1_555 1_555 1_555 yes
C(10) CO(1) C(11) C(9) -2.703(7) 1_555 1_555 1_555 1_555 yes
C(11) CO(1) C(10) C(12) 1.862(7) 1_555 1_555 1_555 1_555 yes
C(10) CO(1) C(11) C(14) -179.913(11) 1_555 1_555 1_555 1_555 yes
C(10) CO(1) C(11) H(9) -6.108(6) 1_555 1_555 1_555 1_555 yes
C(11) CO(1) C(10) H(12) 3.502(6) 1_555 1_555 1_555 1_555 yes
C(15) CO(1) C(10) C(7) -175.856(6) 1_555 1_555 1_555 1_555 yes
C(15) CO(1) C(10) C(12) 3.729(6) 1_555 1_555 1_555 1_555 yes
C(10) CO(1) C(15) C(12) -3.357(5) 1_555 1_555 1_555 1_555 yes
C(15) CO(1) C(10) H(12) 5.369(6) 1_555 1_555 1_555 1_555 yes
C(10) CO(1) H(1) BR(2) -143.333(5) 1_555 1_555 1_555 1_555 yes
H(1) CO(1) C(10) C(7) -18.709(4) 1_555 1_555 1_555 1_555 yes
H(1) CO(1) C(10) C(12) 160.876(8) 1_555 1_555 1_555 1_555 yes
H(1) CO(1) C(10) H(12) 162.516(9) 1_555 1_555 1_555 1_555 yes
C(10) CO(1) H(2) BR(1) 21.018(6) 1_555 1_555 2_756 1_555 yes
C(10) CO(1) H(2) BR(2) 167.599(6) 1_555 1_555 2_756 1_555 yes
C(10) CO(1) H(2) C(1) -99.171(7) 1_555 1_555 2_756 1_555 yes
H(2) CO(1) C(10) C(7) 68.363(6) 2_756 1_555 1_555 1_555 yes
H(2) CO(1) C(10) C(12) -112.051(8) 2_756 1_555 1_555 1_555 yes
C(10) CO(1) H(2) H(1) -118.278(6) 1_555 1_555 2_756 1_555 yes
H(2) CO(1) C(10) H(12) -110.411(9) 2_756 1_555 1_555 1_555 yes
C(10) CO(1) H(15) BR(2) 153.898(3) 1_555 1_555 1_555 1_555 yes
H(15) CO(1) C(10) C(7) -174.571(5) 1_555 1_555 1_555 1_555 yes
H(15) CO(1) C(10) C(12) 5.014(5) 1_555 1_555 1_555 1_555 yes
H(15) CO(1) C(10) H(12) 6.654(5) 1_555 1_555 1_555 1_555 yes
C(15) CO(1) C(11) C(9) 179.843(9) 1_555 1_555 1_555 1_555 yes
C(11) CO(1) C(15) C(12) -2.078(5) 1_555 1_555 1_555 1_555 yes
C(15) CO(1) C(11) C(14) 2.633(6) 1_555 1_555 1_555 1_555 yes
C(15) CO(1) C(11) H(9) 176.438(9) 1_555 1_555 1_555 1_555 yes
C(11) CO(1) H(1) BR(2) -107.844(10) 1_555 1_555 1_555 1_555 yes
H(1) CO(1) C(11) C(9) -55.533(9) 1_555 1_555 1_555 1_555 yes
H(1) CO(1) C(11) C(14) 127.256(12) 1_555 1_555 1_555 1_555 yes
H(1) CO(1) C(11) H(9) -58.939(8) 1_555 1_555 1_555 1_555 yes
C(11) CO(1) H(2) BR(1) -36.443(6) 1_555 1_555 2_756 1_555 yes
C(11) CO(1) H(2) BR(2) 110.138(6) 1_555 1_555 2_756 1_555 yes
C(11) CO(1) H(2) C(1) -156.631(7) 1_555 1_555 2_756 1_555 yes
H(2) CO(1) C(11) C(9) 113.661(8) 2_756 1_555 1_555 1_555 yes
H(2) CO(1) C(11) C(14) -63.550(6) 2_756 1_555 1_555 1_555 yes
C(11) CO(1) H(2) H(1) -175.739(6) 1_555 1_555 2_756 1_555 yes
H(2) CO(1) C(11) H(9) 110.256(8) 2_756 1_555 1_555 1_555 yes
C(11) CO(1) H(15) BR(2) 155.583(3) 1_555 1_555 1_555 1_555 yes
H(15) CO(1) C(11) C(9) -179.208(6) 1_555 1_555 1_555 1_555 yes
H(15) CO(1) C(11) C(14) 3.581(4) 1_555 1_555 1_555 1_555 yes
H(15) CO(1) C(11) H(9) 177.387(7) 1_555 1_555 1_555 1_555 yes
C(15) CO(1) H(1) BR(2) -1.459(5) 1_555 1_555 1_555 1_555 yes
H(1) CO(1) C(15) C(12) -158.161(9) 1_555 1_555 1_555 1_555 yes
C(15) CO(1) H(2) BR(1) -82.791(4) 1_555 1_555 2_756 1_555 yes
C(15) CO(1) H(2) BR(2) 63.789(4) 1_555 1_555 2_756 1_555 yes
C(15) CO(1) H(2) C(1) 157.020(5) 1_555 1_555 2_756 1_555 yes
H(2) CO(1) C(15) C(12) 145.411(6) 2_756 1_555 1_555 1_555 yes
C(15) CO(1) H(2) H(1) 137.912(4) 1_555 1_555 2_756 1_555 yes
C(15) CO(1) H(15) BR(2) 157.569(9) 1_555 1_555 1_555 1_555 yes
H(15) CO(1) C(15) C(12) -179.532(13) 1_555 1_555 1_555 1_555 yes
H(1) CO(1) H(2) BR(1) 139.2963(12) 1_555 1_555 2_756 1_555 yes
H(2) CO(1) H(1) BR(2) 79.6609(12) 2_756 1_555 1_555 1_555 yes
H(1) CO(1) H(2) BR(2) -74.1231(11) 1_555 1_555 2_756 1_555 yes
H(1) CO(1) H(2) C(1) 19.108(3) 1_555 1_555 2_756 1_555 yes
H(15) CO(1) H(1) BR(2) 7.0552(12) 1_555 1_555 1_555 1_555 yes
H(1) CO(1) H(15) BR(2) -7.0143(12) 1_555 1_555 1_555 1_555 yes
H(15) CO(1) H(2) BR(1) -94.1147(13) 1_555 1_555 2_756 1_555 yes
H(15) CO(1) H(2) BR(2) 52.4660(12) 1_555 1_555 2_756 1_555 yes
H(2) CO(1) H(15) BR(2) -53.7437(12) 2_756 1_555 1_555 1_555 yes
H(15) CO(1) H(2) C(1) 145.697(4) 1_555 1_555 2_756 1_555 yes
H(15) CO(1) H(2) H(1) 126.5891(7) 1_555 1_555 2_756 1_555 yes
C(9) CL(1) C(7) C(4) 175.502(19) 1_555 1_555 1_555 1_555 yes
C(9) CL(1) C(7) C(5) 37.0(5) 1_555 1_555 1_555 1_555 yes
C(7) CL(1) C(9) C(6) 0.215(5) 1_555 1_555 1_555 1_555 yes
C(9) CL(1) C(7) C(10) -0.093(5) 1_555 1_555 1_555 1_555 yes
C(7) CL(1) C(9) C(11) -49.4(5) 1_555 1_555 1_555 1_555 yes
C(7) CL(1) C(9) C(12) -175.250(19) 1_555 1_555 1_555 1_555 yes
C(9) CL(1) C(7) H(4) 176.198(11) 1_555 1_555 1_555 1_555 yes
C(7) CL(1) C(9) H(12) -175.303(11) 1_555 1_555 1_555 1_555 yes
H(7) CL(1) C(7) C(4) -4.282(10) 1_555 1_555 1_555 1_555 yes
C(7) CL(1) H(7) C(4) 7.208(16) 1_555 1_555 1_555 1_555 yes
H(7) CL(1) C(7) C(5) -142.8(5) 1_555 1_555 1_555 1_555 yes
C(7) CL(1) H(7) C(5) 0.682(10) 1_555 1_555 1_555 1_555 yes
H(7) CL(1) C(7) C(10) -179.878(12) 1_555 1_555 1_555 1_555 yes
H(7) CL(1) C(7) H(4) -3.586(2) 1_555 1_555 1_555 1_555 yes
H(9) CL(1) C(7) C(4) 175.519(17) 1_555 1_555 1_555 1_555 yes
H(9) CL(1) C(7) C(5) 37.0(5) 1_555 1_555 1_555 1_555 yes
H(9) CL(1) C(7) C(10) -0.076(4) 1_555 1_555 1_555 1_555 yes
C(7) CL(1) H(9) C(11) -0.897(5) 1_555 1_555 1_555 1_555 yes
C(7) CL(1) H(9) C(12) -8.172(14) 1_555 1_555 1_555 1_555 yes
H(9) CL(1) C(7) H(4) 176.215(9) 1_555 1_555 1_555 1_555 yes
H(12) CL(1) C(7) C(4) 77.928(16) 2_645 1_555 1_555 1_555 yes
H(12) CL(1) C(7) C(5) -60.6(5) 2_645 1_555 1_555 1_555 yes
H(12) CL(1) C(7) C(10) -97.668(7) 2_645 1_555 1_555 1_555 yes
H(12) CL(1) C(7) H(4) 78.624(9) 2_645 1_555 1_555 1_555 yes
C(9) CL(1) H(7) C(4) 7.028(13) 1_555 1_555 1_555 1_555 yes
C(9) CL(1) H(7) C(5) 0.503(5) 1_555 1_555 1_555 1_555 yes
H(7) CL(1) C(9) C(6) 0.299(4) 1_555 1_555 1_555 1_555 yes
H(7) CL(1) C(9) C(11) -49.4(5) 1_555 1_555 1_555 1_555 yes
H(7) CL(1) C(9) C(12) -175.166(17) 1_555 1_555 1_555 1_555 yes
H(7) CL(1) C(9) H(12) -175.219(9) 1_555 1_555 1_555 1_555 yes
H(9) CL(1) C(9) C(6) -179.742(12) 1_555 1_555 1_555 1_555 yes
H(9) CL(1) C(9) C(11) 130.6(5) 1_555 1_555 1_555 1_555 yes
C(9) CL(1) H(9) C(11) -0.861(10) 1_555 1_555 1_555 1_555 yes
H(9) CL(1) C(9) C(12) 4.793(10) 1_555 1_555 1_555 1_555 yes
C(9) CL(1) H(9) C(12) -8.136(16) 1_555 1_555 1_555 1_555 yes
H(9) CL(1) C(9) H(12) 4.741(2) 1_555 1_555 1_555 1_555 yes
H(12) CL(1) C(9) C(6) 119.544(7) 2_645 1_555 1_555 1_555 yes
H(12) CL(1) C(9) C(11) 69.9(5) 2_645 1_555 1_555 1_555 yes
H(12) CL(1) C(9) C(12) -55.921(15) 2_645 1_555 1_555 1_555 yes
H(12) CL(1) C(9) H(12) -55.974(7) 2_645 1_555 1_555 1_555 yes
H(9) CL(1) H(7) C(4) 7.013(13) 1_555 1_555 1_555 1_555 yes
H(9) CL(1) H(7) C(5) 0.487(4) 1_555 1_555 1_555 1_555 yes
H(7) CL(1) H(9) C(11) -0.822(4) 1_555 1_555 1_555 1_555 yes
H(7) CL(1) H(9) C(12) -8.096(13) 1_555 1_555 1_555 1_555 yes
H(12) CL(1) H(7) C(4) -105.875(15) 2_645 1_555 1_555 1_555 yes
H(12) CL(1) H(7) C(5) -112.401(7) 2_645 1_555 1_555 1_555 yes
H(12) CL(1) H(9) C(11) 125.515(6) 2_645 1_555 1_555 1_555 yes
H(12) CL(1) H(9) C(12) 118.240(15) 2_645 1_555 1_555 1_555 yes
C(3) N(1) N(2) N(3) 176.216(10) 1_555 1_555 1_555 1_555 yes
C(3) N(1) N(2) C(8) -2.068(8) 1_555 1_555 1_555 1_555 yes
N(1) N(2) N(3) C(13) -176.127(10) 1_555 1_555 1_555 1_555 yes
C(8) N(2) N(3) C(13) 2.157(8) 1_555 1_555 1_555 1_555 yes
CO(1) C(1) C(4) C(6) -4.626(6) 1_555 1_555 1_555 1_555 yes
CO(1) C(1) C(4) C(7) -4.475(6) 1_555 1_555 1_555 1_555 yes
CO(1) C(1) C(4) H(7) -3.037(8) 1_555 1_555 1_555 1_555 yes
CO(1) C(1) H(2) BR(1) -40.019(2) 1_555 1_555 2_756 1_555 yes
CO(1) C(1) H(2) BR(2) 49.6483(17) 1_555 1_555 2_756 1_555 yes
H(2) C(1) CO(1) C(5) 135.450(6) 2_756 1_555 1_555 1_555 yes
H(2) C(1) CO(1) C(6) 137.333(4) 2_756 1_555 1_555 1_555 yes
H(2) C(1) CO(1) C(10) 144.518(5) 2_756 1_555 1_555 1_555 yes
H(2) C(1) CO(1) C(11) 157.831(8) 2_756 1_555 1_555 1_555 yes
H(2) C(1) CO(1) C(15) -89.722(13) 2_756 1_555 1_555 1_555 yes
H(2) C(1) CO(1) H(1) -46.882(7) 2_756 1_555 1_555 1_555 yes
CO(1) C(1) H(2) H(1) 109.650(10) 1_555 1_555 2_756 1_555 yes
H(2) C(1) CO(1) H(15) -67.048(4) 2_756 1_555 1_555 1_555 yes
C(4) C(1) H(2) BR(1) 30.451(8) 1_555 1_555 2_756 1_555 yes
C(4) C(1) H(2) BR(2) 120.118(9) 1_555 1_555 2_756 1_555 yes
C(4) C(1) H(2) CO(1) 70.470(8) 1_555 1_555 2_756 1_555 yes
H(2) C(1) C(4) C(6) -60.106(8) 2_756 1_555 1_555 1_555 yes
H(2) C(1) C(4) C(7) -59.954(8) 2_756 1_555 1_555 1_555 yes
C(4) C(1) H(2) H(1) -179.881(16) 1_555 1_555 2_756 1_555 yes
H(2) C(1) C(4) H(7) -58.516(9) 2_756 1_555 1_555 1_555 yes
C(1) C(4) C(6) CO(1) 4.982(5) 1_555 1_555 1_555 1_555 yes
C(1) C(4) C(6) C(9) -173.53(2) 1_555 1_555 1_555 1_555 yes
C(1) C(4) C(6) H(4) -179.678(12) 1_555 1_555 1_555 1_555 yes
C(1) C(4) C(7) CL(1) -178.20(2) 1_555 1_555 1_555 1_555 yes
C(1) C(4) C(7) C(5) 0.511(8) 1_555 1_555 1_555 1_555 yes
C(1) C(4) C(7) C(10) -2.970(7) 1_555 1_555 1_555 1_555 yes
C(1) C(4) C(7) H(4) -179.638(14) 1_555 1_555 1_555 1_555 yes
C(1) C(4) H(7) CL(1) -10.496(10) 1_555 1_555 1_555 1_555 yes
C(1) C(4) H(7) C(5) -0.811(8) 1_555 1_555 1_555 1_555 yes
C(7) C(4) C(6) CO(1) -174.715(12) 1_555 1_555 1_555 1_555 yes
C(6) C(4) C(7) CL(1) -177.86(2) 1_555 1_555 1_555 1_555 yes
C(6) C(4) C(7) C(5) 0.843(11) 1_555 1_555 1_555 1_555 yes
C(7) C(4) C(6) C(9) 6.777(18) 1_555 1_555 1_555 1_555 yes
C(6) C(4) C(7) C(10) -2.638(8) 1_555 1_555 1_555 1_555 yes
C(7) C(4) C(6) H(4) 0.626(13) 1_555 1_555 1_555 1_555 yes
C(6) C(4) C(7) H(4) -179.305(14) 1_555 1_555 1_555 1_555 yes
H(7) C(4) C(6) CO(1) -173.500(7) 1_555 1_555 1_555 1_555 yes
C(6) C(4) H(7) CL(1) -8.353(13) 1_555 1_555 1_555 1_555 yes
C(6) C(4) H(7) C(5) 1.332(8) 1_555 1_555 1_555 1_555 yes
H(7) C(4) C(6) C(9) 7.992(18) 1_555 1_555 1_555 1_555 yes
H(7) C(4) C(6) H(4) 1.840(8) 1_555 1_555 1_555 1_555 yes
H(7) C(4) C(7) CL(1) 4.679(9) 1_555 1_555 1_555 1_555 yes
C(7) C(4) H(7) CL(1) -6.792(16) 1_555 1_555 1_555 1_555 yes
H(7) C(4) C(7) C(5) -176.615(14) 1_555 1_555 1_555 1_555 yes
C(7) C(4) H(7) C(5) 2.894(12) 1_555 1_555 1_555 1_555 yes
H(7) C(4) C(7) C(10) 179.904(13) 1_555 1_555 1_555 1_555 yes
H(7) C(4) C(7) H(4) 3.237(9) 1_555 1_555 1_555 1_555 yes
CO(1) C(5) C(7) CL(1) -44.4(5) 1_555 1_555 1_555 1_555 yes
CO(1) C(5) C(7) C(4) 175.964(12) 1_555 1_555 1_555 1_555 yes
CO(1) C(5) C(7) C(10) -7.250(5) 1_555 1_555 1_555 1_555 yes
CO(1) C(5) C(7) H(4) 175.893(6) 1_555 1_555 1_555 1_555 yes
C(13) C(5) CO(1) C(1) 91.406(6) 3_666 1_555 1_555 1_555 yes
C(13) C(5) CO(1) C(6) -84.853(8) 3_666 1_555 1_555 1_555 yes
C(13) C(5) CO(1) C(10) -80.437(5) 3_666 1_555 1_555 1_555 yes
C(13) C(5) CO(1) C(11) -76.174(5) 3_666 1_555 1_555 1_555 yes
C(13) C(5) CO(1) C(15) -61.758(8) 3_666 1_555 1_555 1_555 yes
C(13) C(5) CO(1) H(1) 90.537(4) 3_666 1_555 1_555 1_555 yes
C(13) C(5) CO(1) H(15) -34.729(9) 3_666 1_555 1_555 1_555 yes
CO(1) C(5) H(7) CL(1) -9.112(4) 1_555 1_555 1_555 1_555 yes
CO(1) C(5) H(7) C(4) 174.802(12) 1_555 1_555 1_555 1_555 yes
H(13) C(5) CO(1) C(1) 75.445(5) 3_666 1_555 1_555 1_555 yes
H(13) C(5) CO(1) C(6) -100.813(8) 3_666 1_555 1_555 1_555 yes
H(13) C(5) CO(1) C(10) -96.397(4) 3_666 1_555 1_555 1_555 yes
H(13) C(5) CO(1) C(11) -92.134(4) 3_666 1_555 1_555 1_555 yes
H(13) C(5) CO(1) C(15) -77.718(7) 3_666 1_555 1_555 1_555 yes
H(13) C(5) CO(1) H(1) 74.576(3) 3_666 1_555 1_555 1_555 yes
H(13) C(5) CO(1) H(15) -50.689(8) 3_666 1_555 1_555 1_555 yes
C(2) C(5) C(7) CL(1) 139.0(5) 1_555 1_555 1_555 1_555 yes
C(2) C(5) C(7) C(4) -0.644(17) 1_555 1_555 1_555 1_555 yes
C(2) C(5) C(7) C(10) 176.14(2) 1_555 1_555 1_555 1_555 yes
C(2) C(5) C(7) H(4) -0.715(17) 1_555 1_555 1_555 1_555 yes
C(2) C(5) H(7) CL(1) 177.265(12) 1_555 1_555 1_555 1_555 yes
C(2) C(5) H(7) C(4) 1.179(9) 1_555 1_555 1_555 1_555 yes
C(13) C(5) C(7) CL(1) 39.6(5) 3_666 1_555 1_555 1_555 yes
C(13) C(5) C(7) C(4) -99.996(10) 3_666 1_555 1_555 1_555 yes
C(13) C(5) C(7) C(10) 76.790(6) 3_666 1_555 1_555 1_555 yes
C(13) C(5) C(7) H(4) -100.066(5) 3_666 1_555 1_555 1_555 yes
H(7) C(5) C(7) CL(1) 142.7(5) 1_555 1_555 1_555 1_555 yes
C(7) C(5) H(7) CL(1) -0.711(10) 1_555 1_555 1_555 1_555 yes
H(7) C(5) C(7) C(4) 3.100(13) 1_555 1_555 1_555 1_555 yes
C(7) C(5) H(7) C(4) -176.797(13) 1_555 1_555 1_555 1_555 yes
H(7) C(5) C(7) C(10) 179.886(12) 1_555 1_555 1_555 1_555 yes
H(7) C(5) C(7) H(4) 3.029(8) 1_555 1_555 1_555 1_555 yes
H(13) C(5) C(7) CL(1) 53.4(5) 3_666 1_555 1_555 1_555 yes
H(13) C(5) C(7) C(4) -86.240(10) 3_666 1_555 1_555 1_555 yes
H(13) C(5) C(7) C(10) 90.546(5) 3_666 1_555 1_555 1_555 yes
H(13) C(5) C(7) H(4) -86.310(4) 3_666 1_555 1_555 1_555 yes
C(13) C(5) H(7) CL(1) 76.610(6) 3_666 1_555 1_555 1_555 yes
C(13) C(5) H(7) C(4) -99.476(10) 3_666 1_555 1_555 1_555 yes
H(13) C(5) H(7) CL(1) 94.535(5) 3_666 1_555 1_555 1_555 yes
H(13) C(5) H(7) C(4) -81.551(9) 3_666 1_555 1_555 1_555 yes
CO(1) C(6) C(9) CL(1) 173.448(6) 1_555 1_555 1_555 1_555 yes
CO(1) C(6) C(9) C(11) -7.232(5) 1_555 1_555 1_555 1_555 yes
CO(1) C(6) C(9) C(12) -8.741(6) 1_555 1_555 1_555 1_555 yes
CO(1) C(6) C(9) H(12) -11.067(7) 1_555 1_555 1_555 1_555 yes
C(14) C(6) CO(1) C(1) 83.523(5) 3_666 1_555 1_555 1_555 yes
C(14) C(6) CO(1) C(5) 86.268(8) 3_666 1_555 1_555 1_555 yes
C(14) C(6) CO(1) C(10) -87.836(6) 3_666 1_555 1_555 1_555 yes
C(14) C(6) CO(1) C(11) -85.006(5) 3_666 1_555 1_555 1_555 yes
C(14) C(6) CO(1) C(15) -79.516(6) 3_666 1_555 1_555 1_555 yes
C(14) C(6) CO(1) H(1) 82.105(4) 3_666 1_555 1_555 1_555 yes
C(14) C(6) CO(1) H(15) -74.397(5) 3_666 1_555 1_555 1_555 yes
CO(1) C(6) H(4) C(7) -173.716(12) 1_555 1_555 1_555 1_555 yes
CO(1) C(6) H(4) H(3) 5.991(4) 1_555 1_555 1_555 1_555 yes
C(4) C(6) C(9) CL(1) -8.01(2) 1_555 1_555 1_555 1_555 yes
C(4) C(6) C(9) C(11) 171.31(2) 1_555 1_555 1_555 1_555 yes
C(4) C(6) C(9) C(12) 169.80(2) 1_555 1_555 1_555 1_555 yes
C(4) C(6) C(9) H(12) 167.47(3) 1_555 1_555 1_555 1_555 yes
C(14) C(6) C(4) C(1) -95.516(6) 3_666 1_555 1_555 1_555 yes
C(14) C(6) C(4) C(7) 84.788(10) 3_666 1_555 1_555 1_555 yes
C(14) C(6) C(4) H(7) 86.002(5) 3_666 1_555 1_555 1_555 yes
C(4) C(6) H(4) C(7) -179.357(13) 1_555 1_555 1_555 1_555 yes
C(4) C(6) H(4) H(3) 0.350(9) 1_555 1_555 1_555 1_555 yes
C(14) C(6) C(9) CL(1) -85.228(6) 3_666 1_555 1_555 1_555 yes
C(14) C(6) C(9) C(11) 94.092(6) 3_666 1_555 1_555 1_555 yes
C(14) C(6) C(9) C(12) 92.583(7) 3_666 1_555 1_555 1_555 yes
C(14) C(6) C(9) H(12) 90.256(9) 3_666 1_555 1_555 1_555 yes
H(4) C(6) C(9) CL(1) -4.547(7) 1_555 1_555 1_555 1_555 yes
C(9) C(6) H(4) C(7) 3.807(8) 1_555 1_555 1_555 1_555 yes
H(4) C(6) C(9) C(11) 174.772(10) 1_555 1_555 1_555 1_555 yes
H(4) C(6) C(9) C(12) 173.263(12) 1_555 1_555 1_555 1_555 yes
C(9) C(6) H(4) H(3) -176.486(10) 1_555 1_555 1_555 1_555 yes
H(4) C(6) C(9) H(12) 170.937(15) 1_555 1_555 1_555 1_555 yes
C(14) C(6) H(4) C(7) 87.008(9) 3_666 1_555 1_555 1_555 yes
C(14) C(6) H(4) H(3) -93.285(4) 3_666 1_555 1_555 1_555 yes
CL(1) C(7) C(10) CO(1) -173.353(6) 1_555 1_555 1_555 1_555 yes
CL(1) C(7) C(10) C(12) 7.79(2) 1_555 1_555 1_555 1_555 yes
CL(1) C(7) C(10) H(12) 5.218(8) 1_555 1_555 1_555 1_555 yes
CL(1) C(7) H(4) C(6) -178.537(15) 1_555 1_555 1_555 1_555 yes
CL(1) C(7) H(4) H(3) -179.094(15) 1_555 1_555 1_555 1_555 yes
C(4) C(7) C(10) CO(1) 8.767(6) 1_555 1_555 1_555 1_555 yes
C(4) C(7) C(10) C(12) -170.09(2) 1_555 1_555 1_555 1_555 yes
C(4) C(7) C(10) H(12) -172.661(12) 1_555 1_555 1_555 1_555 yes
C(4) C(7) H(4) C(6) 0.589(12) 1_555 1_555 1_555 1_555 yes
C(4) C(7) H(4) H(3) 0.032(11) 1_555 1_555 1_555 1_555 yes
C(5) C(7) C(10) CO(1) 7.183(5) 1_555 1_555 1_555 1_555 yes
C(5) C(7) C(10) C(12) -171.68(2) 1_555 1_555 1_555 1_555 yes
C(5) C(7) C(10) H(12) -174.246(10) 1_555 1_555 1_555 1_555 yes
C(5) C(7) H(4) C(6) 0.680(8) 1_555 1_555 1_555 1_555 yes
C(5) C(7) H(4) H(3) 0.123(7) 1_555 1_555 1_555 1_555 yes
H(4) C(7) C(10) CO(1) 10.390(7) 1_555 1_555 1_555 1_555 yes
C(10) C(7) H(4) C(6) -3.648(7) 1_555 1_555 1_555 1_555 yes
H(4) C(7) C(10) C(12) -168.47(3) 1_555 1_555 1_555 1_555 yes
C(10) C(7) H(4) H(3) -4.205(4) 1_555 1_555 1_555 1_555 yes
H(4) C(7) C(10) H(12) -171.038(15) 1_555 1_555 1_555 1_555 yes
CL(1) C(9) C(11) CO(1) 56.9(5) 1_555 1_555 1_555 1_555 yes
CL(1) C(9) C(11) C(14) -130.4(5) 1_555 1_555 1_555 1_555 yes
CL(1) C(9) C(11) H(9) -130.6(5) 1_555 1_555 1_555 1_555 yes
CL(1) C(9) C(12) C(10) 177.43(2) 1_555 1_555 1_555 1_555 yes
CL(1) C(9) C(12) C(15) 179.12(2) 1_555 1_555 1_555 1_555 yes
CL(1) C(9) C(12) H(9) -5.236(9) 1_555 1_555 1_555 1_555 yes
CL(1) C(9) H(12) C(10) 177.850(15) 1_555 1_555 1_555 1_555 yes
CL(1) C(9) H(12) H(13) -176.743(15) 1_555 1_555 1_555 1_555 yes
C(6) C(9) C(11) CO(1) 7.220(5) 1_555 1_555 1_555 1_555 yes
C(6) C(9) C(11) C(14) 179.90(2) 1_555 1_555 1_555 1_555 yes
C(6) C(9) C(11) H(9) 179.730(12) 1_555 1_555 1_555 1_555 yes
C(6) C(9) C(12) C(10) 2.347(8) 1_555 1_555 1_555 1_555 yes
C(6) C(9) C(12) C(15) 4.034(7) 1_555 1_555 1_555 1_555 yes
C(6) C(9) C(12) H(9) 179.678(13) 1_555 1_555 1_555 1_555 yes
C(6) C(9) H(12) C(10) 4.014(7) 1_555 1_555 1_555 1_555 yes
C(6) C(9) H(12) H(13) 9.421(4) 1_555 1_555 1_555 1_555 yes
C(12) C(9) C(11) CO(1) -175.848(12) 1_555 1_555 1_555 1_555 yes
C(11) C(9) C(12) C(10) -0.975(11) 1_555 1_555 1_555 1_555 yes
C(12) C(9) C(11) C(14) -3.172(18) 1_555 1_555 1_555 1_555 yes
C(11) C(9) C(12) C(15) 0.713(8) 1_555 1_555 1_555 1_555 yes
C(12) C(9) C(11) H(9) -3.338(13) 1_555 1_555 1_555 1_555 yes
C(11) C(9) C(12) H(9) 176.357(14) 1_555 1_555 1_555 1_555 yes
H(12) C(9) C(11) CO(1) -176.556(7) 1_555 1_555 1_555 1_555 yes
C(11) C(9) H(12) C(10) -1.173(8) 1_555 1_555 1_555 1_555 yes
H(12) C(9) C(11) C(14) -3.880(18) 1_555 1_555 1_555 1_555 yes
H(12) C(9) C(11) H(9) -4.045(8) 1_555 1_555 1_555 1_555 yes
C(11) C(9) H(12) H(13) 4.234(7) 1_555 1_555 1_555 1_555 yes
H(12) C(9) C(12) C(10) 177.541(14) 1_555 1_555 1_555 1_555 yes
C(12) C(9) H(12) C(10) -2.084(12) 1_555 1_555 1_555 1_555 yes
H(12) C(9) C(12) C(15) 179.229(14) 1_555 1_555 1_555 1_555 yes
H(12) C(9) C(12) H(9) -5.127(9) 1_555 1_555 1_555 1_555 yes
C(12) C(9) H(12) H(13) 3.323(11) 1_555 1_555 1_555 1_555 yes
CO(1) C(10) C(12) C(9) 174.395(12) 1_555 1_555 1_555 1_555 yes
CO(1) C(10) C(12) C(15) -4.060(5) 1_555 1_555 1_555 1_555 yes
CO(1) C(10) C(12) H(9) 173.119(7) 1_555 1_555 1_555 1_555 yes
CO(1) C(10) H(12) C(9) 173.622(13) 1_555 1_555 1_555 1_555 yes
CO(1) C(10) H(12) H(13) -3.510(4) 1_555 1_555 1_555 1_555 yes
C(7) C(10) C(12) C(9) -6.773(18) 1_555 1_555 1_555 1_555 yes
C(7) C(10) C(12) C(15) 174.77(2) 1_555 1_555 1_555 1_555 yes
C(7) C(10) C(12) H(9) -8.049(19) 1_555 1_555 1_555 1_555 yes
C(7) C(10) H(12) C(9) -4.608(8) 1_555 1_555 1_555 1_555 yes
C(7) C(10) H(12) H(13) 178.259(10) 1_555 1_555 1_555 1_555 yes
H(12) C(10) C(12) C(9) -2.219(13) 1_555 1_555 1_555 1_555 yes
C(12) C(10) H(12) C(9) 177.723(13) 1_555 1_555 1_555 1_555 yes
H(12) C(10) C(12) C(15) 179.325(12) 1_555 1_555 1_555 1_555 yes
H(12) C(10) C(12) H(9) -3.495(8) 1_555 1_555 1_555 1_555 yes
C(12) C(10) H(12) H(13) 0.591(10) 1_555 1_555 1_555 1_555 yes
CO(1) C(11) H(9) CL(1) 9.693(4) 1_555 1_555 1_555 1_555 yes
CO(1) C(11) H(9) C(12) -174.643(13) 1_555 1_555 1_555 1_555 yes
C(9) C(11) H(9) CL(1) 0.898(10) 1_555 1_555 1_555 1_555 yes
C(9) C(11) H(9) C(12) 176.562(13) 1_555 1_555 1_555 1_555 yes
C(14) C(11) H(9) CL(1) -179.013(12) 1_555 1_555 1_555 1_555 yes
C(14) C(11) H(9) C(12) -3.349(9) 1_555 1_555 1_555 1_555 yes
C(9) C(12) C(15) CO(1) 3.009(6) 1_555 1_555 1_555 1_555 yes
C(9) C(12) H(9) CL(1) 7.670(16) 1_555 1_555 1_555 1_555 yes
C(9) C(12) H(9) C(11) -3.107(12) 1_555 1_555 1_555 1_555 yes
C(10) C(12) C(15) CO(1) 3.774(6) 1_555 1_555 1_555 1_555 yes
C(10) C(12) H(9) CL(1) 9.306(13) 1_555 1_555 1_555 1_555 yes
C(10) C(12) H(9) C(11) -1.471(8) 1_555 1_555 1_555 1_555 yes
H(9) C(12) C(15) CO(1) 0.856(8) 1_555 1_555 1_555 1_555 yes
C(15) C(12) H(9) CL(1) 13.256(10) 1_555 1_555 1_555 1_555 yes
C(15) C(12) H(9) C(11) 2.479(8) 1_555 1_555 1_555 1_555 yes
C(5) C(13) N(3) N(2) 96.495(9) 3_666 1_555 1_555 1_555 yes
N(3) C(13) C(5) H(13) 179.724(14) 1_555 1_555 3_666 1_555 yes
C(6) C(14) C(11) CO(1) -98.536(5) 3_666 1_555 1_555 1_555 yes
C(6) C(14) C(11) C(9) 88.78(2) 3_666 1_555 1_555 1_555 yes
C(6) C(14) C(11) H(9) 88.874(9) 3_666 1_555 1_555 1_555 yes
BR(2) H(1) BR(1) H(2) 167.5577(13) 1_555 1_555 2_746 1_555 yes
BR(1) H(1) BR(2) H(15) 130.900(3) 2_746 1_555 1_555 1_555 yes
BR(1) H(1) CO(1) C(1) 113.897(9) 2_746 1_555 1_555 1_555 yes
BR(1) H(1) CO(1) C(5) 115.717(3) 2_746 1_555 1_555 1_555 yes
BR(1) H(1) CO(1) C(6) 117.946(3) 2_746 1_555 1_555 1_555 yes
BR(1) H(1) CO(1) C(10) 128.986(5) 2_746 1_555 1_555 1_555 yes
BR(1) H(1) CO(1) C(11) 164.476(10) 2_746 1_555 1_555 1_555 yes
BR(1) H(1) CO(1) C(15) -89.139(6) 2_746 1_555 1_555 1_555 yes
CO(1) H(1) BR(1) H(2) -130.1119(18) 1_555 1_555 2_746 1_555 yes
BR(1) H(1) CO(1) H(15) -80.6254(18) 2_746 1_555 1_555 1_555 yes
BR(1) H(1) H(2) BR(1) 145.8055(11) 2_746 1_555 2_756 1_555 yes
BR(1) H(1) H(2) BR(2) -132.7648(11) 2_746 1_555 2_756 1_555 yes
BR(1) H(1) H(2) CO(1) 175.8666(9) 2_746 1_555 2_756 1_555 yes
BR(1) H(1) H(2) C(1) 114.379(9) 2_746 1_555 2_756 1_555 yes
H(2) H(1) BR(1) H(2) -137.4098(5) 2_756 1_555 2_746 1_555 yes
H(7) H(1) BR(1) H(2) 101.7695(7) 4_555 1_555 2_746 1_555 yes
BR(2) H(1) H(2) BR(1) -81.4297(12) 1_555 1_555 2_756 1_555 yes
BR(2) H(1) H(2) CO(1) -51.3686(10) 1_555 1_555 2_756 1_555 yes
BR(2) H(1) H(2) C(1) -112.857(9) 1_555 1_555 2_756 1_555 yes
H(2) H(1) BR(2) H(15) 67.538(2) 2_756 1_555 1_555 1_555 yes
H(7) H(1) BR(2) H(15) 178.934(2) 4_555 1_555 1_555 1_555 yes
CO(1) H(1) H(2) BR(1) -30.0611(10) 1_555 1_555 2_756 1_555 yes
CO(1) H(1) H(2) BR(2) 51.3686(10) 1_555 1_555 2_756 1_555 yes
H(2) H(1) CO(1) C(1) 121.917(9) 2_756 1_555 1_555 1_555 yes
CO(1) H(1) H(2) C(1) -61.488(9) 1_555 1_555 2_756 1_555 yes
H(2) H(1) CO(1) C(5) 123.737(3) 2_756 1_555 1_555 1_555 yes
H(2) H(1) CO(1) C(6) 125.966(3) 2_756 1_555 1_555 1_555 yes
H(2) H(1) CO(1) C(10) 137.006(4) 2_756 1_555 1_555 1_555 yes
H(2) H(1) CO(1) C(11) 172.495(10) 2_756 1_555 1_555 1_555 yes
H(2) H(1) CO(1) C(15) -81.120(5) 2_756 1_555 1_555 1_555 yes
H(2) H(1) CO(1) H(15) -72.6057(9) 2_756 1_555 1_555 1_555 yes
H(7) H(1) CO(1) C(1) -144.458(9) 4_555 1_555 1_555 1_555 yes
H(7) H(1) CO(1) C(5) -142.637(3) 4_555 1_555 1_555 1_555 yes
H(7) H(1) CO(1) C(6) -140.409(3) 4_555 1_555 1_555 1_555 yes
H(7) H(1) CO(1) C(10) -129.369(4) 4_555 1_555 1_555 1_555 yes
H(7) H(1) CO(1) C(11) -93.879(10) 4_555 1_555 1_555 1_555 yes
H(7) H(1) CO(1) C(15) 12.506(5) 4_555 1_555 1_555 1_555 yes
H(7) H(1) CO(1) H(15) 21.0200(4) 4_555 1_555 1_555 1_555 yes
H(7) H(1) H(2) BR(1) -165.7547(8) 4_555 1_555 2_756 1_555 yes
H(7) H(1) H(2) BR(2) -84.3251(8) 4_555 1_555 2_756 1_555 yes
H(7) H(1) H(2) CO(1) -135.6937(5) 4_555 1_555 2_756 1_555 yes
H(7) H(1) H(2) C(1) 162.818(9) 4_555 1_555 2_756 1_555 yes
BR(2) H(2) BR(1) H(1) 165.0175(8) 2_746 1_555 2_746 1_555 yes
BR(1) H(2) BR(2) H(3) -159.3888(8) 2_746 1_555 2_746 1_555 yes
CO(1) H(2) BR(1) H(1) -171.5372(12) 2_746 1_555 2_746 1_555 yes
C(1) H(2) BR(1) H(1) -123.825(3) 2_746 1_555 2_746 1_555 yes
H(1) H(2) BR(1) H(1) -133.3942(4) 2_746 1_555 2_746 1_555 yes
CO(1) H(2) BR(2) H(3) 176.4294(12) 2_746 1_555 2_746 1_555 yes
C(1) H(2) BR(2) H(3) 111.922(3) 2_746 1_555 2_746 1_555 yes
H(1) H(2) BR(2) H(3) 93.8424(5) 2_746 1_555 2_746 1_555 yes
BR(2) H(3) H(4) C(6) -88.470(4) 2_746 1_555 1_555 1_555 yes
BR(2) H(3) H(4) C(7) -88.136(8) 2_746 1_555 1_555 1_555 yes
H(4) H(3) BR(2) H(2) 99.495(2) 1_555 1_555 2_746 1_555 yes
H(4) H(3) BR(2) H(2) -113.1095(6) 3_756 1_555 2_746 1_555 yes
H(14) H(3) BR(2) H(2) -173.4837(7) 1_645 1_555 2_746 1_555 yes
H(4) H(3) H(4) C(6) 120.651(3) 3_756 1_555 1_555 1_555 yes
H(4) H(3) H(4) C(7) 120.985(8) 3_756 1_555 1_555 1_555 yes
H(14) H(3) H(4) C(6) -166.992(3) 1_645 1_555 1_555 1_555 yes
H(14) H(3) H(4) C(7) -166.658(8) 1_645 1_555 1_555 1_555 yes
BR(1) H(4) C(6) CO(1) -151.424(7) 3_766 1_555 1_555 1_555 yes
BR(1) H(4) C(6) C(4) -157.064(10) 3_766 1_555 1_555 1_555 yes
BR(1) H(4) C(6) C(9) 26.099(7) 3_766 1_555 1_555 1_555 yes
C(6) H(4) BR(1) H(7) -16.285(3) 1_555 1_555 3_766 1_555 yes
BR(1) H(4) C(7) CL(1) 20.002(8) 3_766 1_555 1_555 1_555 yes
BR(1) H(4) C(7) C(4) -160.872(9) 3_766 1_555 1_555 1_555 yes
BR(1) H(4) C(7) C(5) -160.781(5) 3_766 1_555 1_555 1_555 yes
BR(1) H(4) C(7) C(10) -165.110(9) 3_766 1_555 1_555 1_555 yes
C(7) H(4) BR(1) H(7) -5.515(3) 1_555 1_555 3_766 1_555 yes
H(3) H(4) BR(1) H(7) -177.0103(5) 1_555 1_555 3_766 1_555 yes
H(3) H(4) BR(1) H(7) 87.4191(3) 3_756 1_555 3_766 1_555 yes
C(7) H(4) C(6) CO(1) -173.716(12) 1_555 1_555 1_555 1_555 yes
C(6) H(4) C(7) CL(1) -178.537(15) 1_555 1_555 1_555 1_555 yes
C(7) H(4) C(6) C(4) -179.357(13) 1_555 1_555 1_555 1_555 yes
C(6) H(4) C(7) C(4) 0.589(12) 1_555 1_555 1_555 1_555 yes
C(6) H(4) C(7) C(5) 0.680(8) 1_555 1_555 1_555 1_555 yes
C(7) H(4) C(6) C(9) 3.807(8) 1_555 1_555 1_555 1_555 yes
C(6) H(4) C(7) C(10) -3.648(7) 1_555 1_555 1_555 1_555 yes
H(3) H(4) C(6) CO(1) 5.991(4) 1_555 1_555 1_555 1_555 yes
H(3) H(4) C(6) C(4) 0.350(9) 1_555 1_555 1_555 1_555 yes
H(3) H(4) C(6) C(9) -176.486(10) 1_555 1_555 1_555 1_555 yes
H(3) H(4) C(6) CO(1) 122.389(6) 3_756 1_555 1_555 1_555 yes
H(3) H(4) C(6) C(4) 116.749(10) 3_756 1_555 1_555 1_555 yes
H(3) H(4) C(6) C(9) -60.088(8) 3_756 1_555 1_555 1_555 yes
H(3) H(4) C(7) CL(1) -179.094(15) 1_555 1_555 1_555 1_555 yes
H(3) H(4) C(7) C(4) 0.032(11) 1_555 1_555 1_555 1_555 yes
H(3) H(4) C(7) C(5) 0.123(7) 1_555 1_555 1_555 1_555 yes
H(3) H(4) C(7) C(10) -4.205(4) 1_555 1_555 1_555 1_555 yes
H(3) H(4) C(7) CL(1) -57.134(8) 3_756 1_555 1_555 1_555 yes
H(3) H(4) C(7) C(4) 121.991(9) 3_756 1_555 1_555 1_555 yes
H(3) H(4) C(7) C(5) 122.082(5) 3_756 1_555 1_555 1_555 yes
H(3) H(4) C(7) C(10) 117.754(9) 3_756 1_555 1_555 1_555 yes
BR(1) H(7) CL(1) C(7) -165.675(9) 3_766 1_555 1_555 1_555 yes
BR(1) H(7) CL(1) C(9) -165.854(5) 3_766 1_555 1_555 1_555 yes
CL(1) H(7) BR(1) H(4) -175.121(3) 1_555 1_555 3_766 1_555 yes
BR(1) H(7) CL(1) H(9) -165.870(4) 3_766 1_555 1_555 1_555 yes
BR(1) H(7) C(4) C(1) 163.112(10) 3_766 1_555 1_555 1_555 yes
BR(1) H(7) C(4) C(6) 165.255(5) 3_766 1_555 1_555 1_555 yes
BR(1) H(7) C(4) C(7) 166.817(8) 3_766 1_555 1_555 1_555 yes
C(4) H(7) BR(1) H(4) 6.970(3) 1_555 1_555 3_766 1_555 yes
BR(1) H(7) C(5) CO(1) 158.433(6) 3_766 1_555 1_555 1_555 yes
BR(1) H(7) C(5) C(2) -15.190(8) 3_766 1_555 1_555 1_555 yes
BR(1) H(7) C(5) C(7) 166.834(9) 3_766 1_555 1_555 1_555 yes
C(5) H(7) BR(1) H(4) 14.913(3) 1_555 1_555 3_766 1_555 yes
H(1) H(7) BR(1) H(4) -136.2757(8) 4_554 1_555 3_766 1_555 yes
CL(1) H(7) C(4) C(1) -10.496(10) 1_555 1_555 1_555 1_555 yes
CL(1) H(7) C(4) C(6) -8.353(13) 1_555 1_555 1_555 1_555 yes
C(4) H(7) CL(1) C(7) 7.208(16) 1_555 1_555 1_555 1_555 yes
CL(1) H(7) C(4) C(7) -6.792(16) 1_555 1_555 1_555 1_555 yes
C(4) H(7) CL(1) C(9) 7.028(13) 1_555 1_555 1_555 1_555 yes
C(4) H(7) CL(1) H(9) 7.013(13) 1_555 1_555 1_555 1_555 yes
CL(1) H(7) C(5) CO(1) -9.112(4) 1_555 1_555 1_555 1_555 yes
CL(1) H(7) C(5) C(2) 177.265(12) 1_555 1_555 1_555 1_555 yes
C(5) H(7) CL(1) C(7) 0.682(10) 1_555 1_555 1_555 1_555 yes
CL(1) H(7) C(5) C(7) -0.711(10) 1_555 1_555 1_555 1_555 yes
C(5) H(7) CL(1) C(9) 0.503(5) 1_555 1_555 1_555 1_555 yes
C(5) H(7) CL(1) H(9) 0.487(4) 1_555 1_555 1_555 1_555 yes
H(1) H(7) CL(1) C(7) 157.367(9) 4_554 1_555 1_555 1_555 yes
H(1) H(7) CL(1) C(9) 157.187(5) 4_554 1_555 1_555 1_555 yes
H(1) H(7) CL(1) H(9) 157.172(4) 4_554 1_555 1_555 1_555 yes
C(4) H(7) C(5) CO(1) 174.802(12) 1_555 1_555 1_555 1_555 yes
C(5) H(7) C(4) C(1) -0.811(8) 1_555 1_555 1_555 1_555 yes
C(4) H(7) C(5) C(2) 1.179(9) 1_555 1_555 1_555 1_555 yes
C(5) H(7) C(4) C(6) 1.332(8) 1_555 1_555 1_555 1_555 yes
C(5) H(7) C(4) C(7) 2.894(12) 1_555 1_555 1_555 1_555 yes
C(4) H(7) C(5) C(7) -176.797(13) 1_555 1_555 1_555 1_555 yes
H(1) H(7) C(4) C(1) -155.488(11) 4_554 1_555 1_555 1_555 yes
H(1) H(7) C(4) C(6) -153.345(6) 4_554 1_555 1_555 1_555 yes
H(1) H(7) C(4) C(7) -151.784(9) 4_554 1_555 1_555 1_555 yes
H(1) H(7) C(5) CO(1) -140.596(10) 4_554 1_555 1_555 1_555 yes
H(1) H(7) C(5) C(2) 45.782(7) 4_554 1_555 1_555 1_555 yes
H(1) H(7) C(5) C(7) -132.195(11) 4_554 1_555 1_555 1_555 yes
BR(2) H(9) CL(1) C(7) -110.420(4) 3_666 1_555 1_555 1_555 yes
BR(2) H(9) CL(1) C(9) -110.384(9) 3_666 1_555 1_555 1_555 yes
BR(2) H(9) CL(1) H(7) -110.344(3) 3_666 1_555 1_555 1_555 yes
BR(2) H(9) C(11) CO(1) 117.960(5) 3_666 1_555 1_555 1_555 yes
BR(2) H(9) C(11) C(9) 109.165(9) 3_666 1_555 1_555 1_555 yes
BR(2) H(9) C(11) C(14) -70.747(9) 3_666 1_555 1_555 1_555 yes
BR(2) H(9) C(12) C(9) 111.124(8) 3_666 1_555 1_555 1_555 yes
BR(2) H(9) C(12) C(10) 112.760(5) 3_666 1_555 1_555 1_555 yes
BR(2) H(9) C(12) C(15) 116.710(10) 3_666 1_555 1_555 1_555 yes
BR(2) H(9) CL(1) C(7) 126.041(4) 4_564 1_555 1_555 1_555 yes
BR(2) H(9) CL(1) C(9) 126.077(9) 4_564 1_555 1_555 1_555 yes
BR(2) H(9) CL(1) H(7) 126.117(3) 4_564 1_555 1_555 1_555 yes
BR(2) H(9) C(11) CO(1) -104.952(6) 4_564 1_555 1_555 1_555 yes
BR(2) H(9) C(11) C(9) -113.747(10) 4_564 1_555 1_555 1_555 yes
BR(2) H(9) C(11) C(14) 66.341(9) 4_564 1_555 1_555 1_555 yes
BR(2) H(9) C(12) C(9) -124.316(8) 4_564 1_555 1_555 1_555 yes
BR(2) H(9) C(12) C(10) -122.680(5) 4_564 1_555 1_555 1_555 yes
BR(2) H(9) C(12) C(15) -118.730(10) 4_564 1_555 1_555 1_555 yes
CL(1) H(9) C(11) CO(1) 9.693(4) 1_555 1_555 1_555 1_555 yes
C(11) H(9) CL(1) C(7) -0.897(5) 1_555 1_555 1_555 1_555 yes
C(11) H(9) CL(1) C(9) -0.861(10) 1_555 1_555 1_555 1_555 yes
CL(1) H(9) C(11) C(9) 0.898(10) 1_555 1_555 1_555 1_555 yes
CL(1) H(9) C(11) C(14) -179.013(12) 1_555 1_555 1_555 1_555 yes
C(11) H(9) CL(1) H(7) -0.822(4) 1_555 1_555 1_555 1_555 yes
C(12) H(9) CL(1) C(7) -8.172(14) 1_555 1_555 1_555 1_555 yes
C(12) H(9) CL(1) C(9) -8.136(16) 1_555 1_555 1_555 1_555 yes
CL(1) H(9) C(12) C(9) 7.670(16) 1_555 1_555 1_555 1_555 yes
CL(1) H(9) C(12) C(10) 9.306(13) 1_555 1_555 1_555 1_555 yes
CL(1) H(9) C(12) C(15) 13.256(10) 1_555 1_555 1_555 1_555 yes
C(12) H(9) CL(1) H(7) -8.096(13) 1_555 1_555 1_555 1_555 yes
H(15) H(9) CL(1) C(7) -176.371(4) 4_564 1_555 1_555 1_555 yes
H(15) H(9) CL(1) C(9) -176.334(9) 4_564 1_555 1_555 1_555 yes
H(15) H(9) CL(1) H(7) -176.295(4) 4_564 1_555 1_555 1_555 yes
C(12) H(9) C(11) CO(1) -174.643(13) 1_555 1_555 1_555 1_555 yes
C(12) H(9) C(11) C(9) 176.562(13) 1_555 1_555 1_555 1_555 yes
C(11) H(9) C(12) C(9) -3.107(12) 1_555 1_555 1_555 1_555 yes
C(11) H(9) C(12) C(10) -1.471(8) 1_555 1_555 1_555 1_555 yes
C(12) H(9) C(11) C(14) -3.349(9) 1_555 1_555 1_555 1_555 yes
C(11) H(9) C(12) C(15) 2.479(8) 1_555 1_555 1_555 1_555 yes
H(15) H(9) C(11) CO(1) -179.505(11) 4_564 1_555 1_555 1_555 yes
H(15) H(9) C(11) C(9) 171.700(11) 4_564 1_555 1_555 1_555 yes
H(15) H(9) C(11) C(14) -8.211(6) 4_564 1_555 1_555 1_555 yes
H(15) H(9) C(12) C(9) 174.152(9) 4_564 1_555 1_555 1_555 yes
H(15) H(9) C(12) C(10) 175.788(6) 4_564 1_555 1_555 1_555 yes
H(15) H(9) C(12) C(15) 179.738(11) 4_564 1_555 1_555 1_555 yes
CL(1) H(12) C(9) CL(1) -9.882(7) 2_655 1_555 1_555 1_555 yes
CL(1) H(12) C(9) C(6) 176.282(12) 2_655 1_555 1_555 1_555 yes
CL(1) H(12) C(9) C(11) 171.095(7) 2_655 1_555 1_555 1_555 yes
CL(1) H(12) C(9) C(12) 170.184(10) 2_655 1_555 1_555 1_555 yes
CL(1) H(12) C(10) CO(1) 155.831(15) 2_655 1_555 1_555 1_555 yes
CL(1) H(12) C(10) C(7) -22.399(9) 2_655 1_555 1_555 1_555 yes
CL(1) H(12) C(10) C(12) 159.932(15) 2_655 1_555 1_555 1_555 yes
C(9) H(12) C(10) CO(1) 173.622(13) 1_555 1_555 1_555 1_555 yes
C(10) H(12) C(9) CL(1) 177.850(15) 1_555 1_555 1_555 1_555 yes
C(10) H(12) C(9) C(6) 4.014(7) 1_555 1_555 1_555 1_555 yes
C(9) H(12) C(10) C(7) -4.608(8) 1_555 1_555 1_555 1_555 yes
C(10) H(12) C(9) C(11) -1.173(8) 1_555 1_555 1_555 1_555 yes
C(10) H(12) C(9) C(12) -2.084(12) 1_555 1_555 1_555 1_555 yes
C(9) H(12) C(10) C(12) 177.723(13) 1_555 1_555 1_555 1_555 yes
H(13) H(12) C(9) CL(1) -176.743(15) 1_555 1_555 1_555 1_555 yes
H(13) H(12) C(9) C(6) 9.421(4) 1_555 1_555 1_555 1_555 yes
H(13) H(12) C(9) C(11) 4.234(7) 1_555 1_555 1_555 1_555 yes
H(13) H(12) C(9) C(12) 3.323(11) 1_555 1_555 1_555 1_555 yes
H(13) H(12) C(10) CO(1) -3.510(4) 1_555 1_555 1_555 1_555 yes
H(13) H(12) C(10) C(7) 178.259(10) 1_555 1_555 1_555 1_555 yes
H(13) H(12) C(10) C(12) 0.591(10) 1_555 1_555 1_555 1_555 yes
BR(1) H(13) C(5) C(13) -167.227(9) 3_676 1_555 3_666 1_555 yes
BR(1) H(13) H(12) C(9) 157.682(8) 3_676 1_555 1_555 1_555 yes
BR(1) H(13) H(12) C(10) 160.902(4) 3_676 1_555 1_555 1_555 yes
C(5) H(13) H(12) C(9) -86.120(8) 3_666 1_555 1_555 1_555 yes
C(5) H(13) H(12) C(10) -82.900(4) 3_666 1_555 1_555 1_555 yes
H(12) H(13) C(5) C(13) 58.860(9) 1_555 1_555 3_666 1_555 yes
BR(2) H(15) CO(1) C(1) 1.045(5) 1_555 1_555 1_555 1_555 yes
BR(2) H(15) CO(1) C(5) 110.028(10) 1_555 1_555 1_555 1_555 yes
BR(2) H(15) CO(1) C(6) 144.190(5) 1_555 1_555 1_555 1_555 yes
BR(2) H(15) CO(1) C(10) 153.898(3) 1_555 1_555 1_555 1_555 yes
BR(2) H(15) CO(1) C(11) 155.583(3) 1_555 1_555 1_555 1_555 yes
BR(2) H(15) CO(1) C(15) 157.569(9) 1_555 1_555 1_555 1_555 yes
CO(1) H(15) BR(2) H(1) 10.1856(17) 1_555 1_555 1_555 1_555 yes
BR(2) H(15) CO(1) H(1) -7.0143(12) 1_555 1_555 1_555 1_555 yes
H(9) H(15) BR(2) H(1) -129.304(3) 4_565 1_555 1_555 1_555 yes
CO(1) H(15) H(9) BR(2) -28.5442(10) 1_555 1_555 4_565 1_555 yes
H(9) H(15) CO(1) C(1) 37.531(5) 4_565 1_555 1_555 1_555 yes
H(9) H(15) CO(1) C(5) 146.514(10) 4_565 1_555 1_555 1_555 yes
H(9) H(15) CO(1) C(6) -179.324(4) 4_565 1_555 1_555 1_555 yes
H(9) H(15) CO(1) C(10) -169.615(3) 4_565 1_555 1_555 1_555 yes
H(9) H(15) CO(1) C(11) -167.931(3) 4_565 1_555 1_555 1_555 yes
H(9) H(15) CO(1) C(15) -165.945(9) 4_565 1_555 1_555 1_555 yes
H(9) H(15) CO(1) H(1) 29.4719(8) 4_565 1_555 1_555 1_555 yes

loop_
_atom_local_dummy_label
_atom_local_dummy_fract_x
_atom_local_dummy_fract_y
_atom_local_dummy_fract_z
DUM0 0 0 0
